data_7214087
loop_
_publ_author_name
'Brancatelli, Giovanna'
'Pappalardo, Sebastiano'
'Gattuso, Giuseppe'
'Notti, Anna'
'Pisagatti, Ilenia'
'Parisi, Melchiorre F.'
'Geremia, Silvano'

_publ_section_title
;
 Hydrogen bond-assisted solid-state formation of a salt-bridged
 calix[5]arene pseudo-dimer
;
_journal_issue 1
_journal_name_full CrystEngComm
_journal_page_first 89
_journal_paper_doi 10.1039/c3ce41667d
_journal_volume 16
_journal_year 2014
_chemical_formula_moiety '2(C81 H119 O7), 2(C4 H12 N1), 2(C81 H120 O7), 2(C2 H3 N1)'
_chemical_formula_sum 'C336 H508 N4 O28'
_chemical_formula_weight 5051.46
_space_group_IT_number 2
_space_group_name_H-M_alt 'P -1'
_symmetry_cell_setting triclinic
_symmetry_space_group_name_Hall '-P 1'
_symmetry_space_group_name_H-M 'P -1'
_atom_sites_solution_hydrogens geom
_atom_sites_solution_primary direct
_atom_sites_solution_secondary difmap
_cell_angle_alpha 90.92(4)
_cell_angle_beta 88.87(2)
_cell_angle_gamma 74.53(2)
_cell_formula_units_Z 2
_cell_length_a 21.54(2)
_cell_length_b 25.710(15)
_cell_length_c 31.950(10)
_cell_measurement_temperature 100(2)
_cell_volume 17045(2)
_computing_structure_refinement 'SHELXL-97 (Sheldrick, 2008)'
_diffrn_ambient_temperature 100(2)
_diffrn_measured_fraction_theta_full 0.888
_diffrn_measured_fraction_theta_max 0.888
_diffrn_radiation_monochromator graphite
_diffrn_radiation_wavelength 0.77491
_diffrn_reflns_av_unetI/netI 0.0589
_diffrn_reflns_limit_h_max 22
_diffrn_reflns_limit_h_min -22
_diffrn_reflns_limit_k_max 27
_diffrn_reflns_limit_k_min -27
_diffrn_reflns_limit_l_max 33
_diffrn_reflns_limit_l_min 0
_diffrn_reflns_number 38444
_diffrn_reflns_theta_full 24.41
_diffrn_reflns_theta_max 24.41
_diffrn_reflns_theta_min 6.36
_exptl_absorpt_coefficient_mu 0.049
_exptl_absorpt_correction_type none
_exptl_crystal_density_diffrn 0.984
_exptl_crystal_density_method 'not measured'
_exptl_crystal_F_000 5552
_exptl_crystal_size_max 0.13
_exptl_crystal_size_mid 0.11
_exptl_crystal_size_min 0.08
_refine_diff_density_max 0.666
_refine_diff_density_min -0.486
_refine_diff_density_rms 0.073
_refine_ls_extinction_coef 0.0102(6)
_refine_ls_extinction_expression Fc^*^=kFc[1+0.001xFc^2^\l^3^/sin(2\q)]^-1/4^
_refine_ls_extinction_method SHELXL
_refine_ls_goodness_of_fit_ref 1.047
_refine_ls_hydrogen_treatment constr
_refine_ls_matrix_type full
_refine_ls_number_parameters 3422
_refine_ls_number_reflns 38444
_refine_ls_number_restraints 102
_refine_ls_restrained_S_all 1.047
_refine_ls_R_factor_all 0.1352
_refine_ls_R_factor_gt 0.1276
_refine_ls_shift/su_max 0.114
_refine_ls_shift/su_mean 0.001
_refine_ls_structure_factor_coef Fsqd
_refine_ls_weighting_details 'calc w=1/[\s^2^(Fo^2^)+(0.1302P)^2^+79.9471P] where P=(Fo^2^+2Fc^2^)/3'
_refine_ls_weighting_scheme calc
_refine_ls_wR_factor_gt 0.3302
_refine_ls_wR_factor_ref 0.3342
_reflns_number_gt 33223
_reflns_number_total 38444
_reflns_threshold_expression >2\s(I)
_cod_data_source_file c3ce41667d.txt
_cod_data_source_block dimer
_cod_original_cell_volume 17045(19)
_cod_database_code 7214087

loop_
_symmetry_equiv_pos_as_xyz
'x, y, z'
'-x, -y, -z'

loop_
_atom_site_label
_atom_site_type_symbol
_atom_site_fract_x
_atom_site_fract_y
_atom_site_fract_z
_atom_site_U_iso_or_equiv
_atom_site_adp_type
_atom_site_occupancy
_atom_site_symmetry_multiplicity
_atom_site_calc_flag
_atom_site_refinement_flags
_atom_site_disorder_assembly
_atom_site_disorder_group
C1A C 0.4259(3) 0.4125(3) 0.8105(2) 0.0510(18) Uani 1 1 d . . .
C1B C 0.4484(3) 0.3588(2) 0.7983(2) 0.0421(15) Uani 1 1 d . . .
H1B H 0.482 0.3493 0.7786 0.051 Uiso 1 1 calc R . .
C1C C 0.4231(3) 0.3182(3) 0.81422(19) 0.0414(15) Uani 1 1 d . . .
C1D C 0.3743(3) 0.3331(2) 0.8447(2) 0.0415(15) Uani 1 1 d . . .
C1E C 0.3488(3) 0.3877(3) 0.8573(2) 0.0450(16) Uani 1 1 d . . .
C1F C 0.3770(3) 0.4255(3) 0.8399(2) 0.0512(18) Uani 1 1 d . . .
H1F H 0.3619 0.4614 0.8488 0.061 Uiso 1 1 calc R . .
C1N C 0.4546(4) 0.4562(3) 0.7938(3) 0.059(2) Uani 1 1 d . . .
C1O C 0.4038(5) 0.5006(4) 0.7756(4) 0.096(3) Uani 1 1 d . . .
H1O1 H 0.3814 0.4859 0.7547 0.144 Uiso 1 1 calc R . .
H1O2 H 0.4232 0.5263 0.7631 0.144 Uiso 1 1 calc R . .
H1O3 H 0.3738 0.5182 0.7974 0.144 Uiso 1 1 calc R . .
C1P C 0.5077(6) 0.4338(4) 0.7588(4) 0.106(4) Uani 1 1 d . . .
H1P1 H 0.525 0.4624 0.7493 0.159 Uiso 1 1 calc R . .
H1P2 H 0.489 0.4195 0.7358 0.159 Uiso 1 1 calc R . .
H1P3 H 0.5417 0.4056 0.77 0.159 Uiso 1 1 calc R . .
C1Q C 0.0709(4) 0.2590(3) 0.6141(2) 0.061(2) Uani 1 1 d . . .
H1Q1 H 0.062 0.2672 0.5853 0.092 Uiso 1 1 calc R . .
H1Q2 H 0.0597 0.2918 0.6307 0.092 Uiso 1 1 calc R . .
H1Q3 H 0.046 0.2354 0.6237 0.092 Uiso 1 1 calc R . .
C1R C 0.4891(6) 0.4765(5) 0.8283(4) 0.112(4) Uani 1 1 d . . .
H1R1 H 0.5055 0.5053 0.8182 0.168 Uiso 1 1 calc R . .
H1R2 H 0.5242 0.4476 0.8373 0.168 Uiso 1 1 calc R . .
H1R3 H 0.4597 0.4894 0.8514 0.168 Uiso 1 1 calc R . .
C2 C 0.2517(3) 0.3096(3) 0.7985(2) 0.0485(17) Uani 1 1 d . . .
H2A H 0.2482 0.3427 0.8145 0.058 Uiso 1 1 calc R . .
H2B H 0.2956 0.2973 0.7876 0.058 Uiso 1 1 calc R . .
C3 C 0.2083(4) 0.3222(3) 0.7629(2) 0.0548(18) Uani 1 1 d . . .
H3A H 0.1644 0.3354 0.7736 0.066 Uiso 1 1 calc R . .
H3B H 0.2113 0.2892 0.747 0.066 Uiso 1 1 calc R . .
C4 C 0.2227(5) 0.3634(3) 0.7340(3) 0.077(3) Uani 1 1 d . . .
H1G5 H 0.221 0.396 0.7503 0.092 Uiso 1 1 calc R . .
H1G6 H 0.2664 0.3497 0.723 0.092 Uiso 1 1 calc R . .
C5 C 0.1804(9) 0.3776(5) 0.6995(3) 0.137(6) Uani 1 1 d . . .
H1G7 H 0.1365 0.3845 0.7093 0.206 Uiso 1 1 calc R . .
H1G8 H 0.1896 0.3484 0.6792 0.206 Uiso 1 1 calc R . .
H1G9 H 0.1868 0.4094 0.6867 0.206 Uiso 1 1 calc R . .
C1Z C 0.2926(3) 0.4032(3) 0.8886(2) 0.0480(17) Uani 1 1 d . . .
H1Z1 H 0.293 0.3721 0.9056 0.058 Uiso 1 1 calc R . .
H1Z2 H 0.2988 0.4315 0.9071 0.058 Uiso 1 1 calc R . .
C2A C 0.1586(3) 0.4834(2) 0.8208(2) 0.0494(17) Uani 1 1 d . . .
C5F C 0.3621(5) 0.2243(4) 0.6867(2) 0.072(2) Uani 1 1 d . . .
H2B H 0.3445 0.2159 0.662 0.087 Uiso 1 1 calc R . .
C2F C 0.2160(4) 0.4640(2) 0.8405(2) 0.0479(17) Uani 1 1 d . . .
H2C H 0.2494 0.4794 0.8343 0.058 Uiso 1 1 calc R . .
C2E C 0.2270(3) 0.4224(2) 0.86914(19) 0.0396(15) Uani 1 1 d . . .
C2D C 0.1760(3) 0.3995(2) 0.87745(18) 0.0372(15) Uani 1 1 d . . .
C2C C 0.1162(3) 0.4173(2) 0.85786(19) 0.0400(15) Uani 1 1 d . . .
C2H C 0.1894(4) 0.3649(3) 0.9477(2) 0.0569(19) Uani 1 1 d U . .
H2H1 H 0.2145 0.3907 0.9517 0.068 Uiso 1 1 calc R . .
H2H2 H 0.2122 0.3314 0.9605 0.068 Uiso 1 1 calc R . .
C2I C 0.1252(4) 0.3859(4) 0.9696(2) 0.064(2) Uani 1 1 d U . .
H2I1 H 0.0986 0.3614 0.9648 0.077 Uiso 1 1 calc R . .
H2I2 H 0.1032 0.4209 0.9589 0.077 Uiso 1 1 calc R . .
C2L C 0.1366(5) 0.3908(5) 1.0170(2) 0.091(3) Uani 1 1 d U . .
H2L1 H 0.1582 0.4189 1.0217 0.109 Uiso 1 1 calc R . .
H2L2 H 0.1648 0.3571 1.0263 0.109 Uiso 1 1 calc R . .
C2M C 0.0715(7) 0.4044(8) 1.0442(3) 0.145(6) Uani 1 1 d U . .
H2M H 0.049 0.3765 1.0391 0.175 Uiso 1 1 calc R . .
C2NA C 0.0936(10) 0.4018(14) 1.0901(4) 0.282(15) Uani 1 1 d U . .
H2N1 H 0.0651 0.3876 1.1073 0.423 Uiso 1 1 calc R . .
H2N2 H 0.0927 0.4374 1.1001 0.423 Uiso 1 1 calc R . .
H2N3 H 0.1366 0.3788 1.0915 0.423 Uiso 1 1 calc R . .
C2O C 0.0307(10) 0.4535(9) 1.0383(7) 0.209(9) Uani 1 1 d U . .
H2O1 H 0.0306 0.4764 1.0624 0.313 Uiso 1 1 calc R . .
H2O2 H -0.012 0.4499 1.0344 0.313 Uiso 1 1 calc R . .
H2O3 H 0.0445 0.4693 1.014 0.313 Uiso 1 1 calc R . .
C2P C 0.1469(4) 0.5303(3) 0.7899(3) 0.059(2) Uani 1 1 d . . .
C2Q C 0.4264(12) 0.3410(9) 0.6541(5) 0.233(13) Uani 1 1 d . . .
H2Q1 H 0.4357 0.3566 0.6284 0.35 Uiso 1 1 calc R . .
H2Q2 H 0.4636 0.3336 0.6713 0.35 Uiso 1 1 calc R . .
H2Q3 H 0.391 0.3658 0.6687 0.35 Uiso 1 1 calc R . .
C2QA C 0.1187(4) 0.5175(3) 0.7508(3) 0.068(2) Uani 1 1 d . . .
H2Q4 H 0.0777 0.5109 0.7568 0.102 Uiso 1 1 calc R . .
H2Q5 H 0.1469 0.4859 0.7376 0.102 Uiso 1 1 calc R . .
H2Q6 H 0.1131 0.5473 0.7322 0.102 Uiso 1 1 calc R . .
C2R C 0.2078(5) 0.5471(4) 0.7795(4) 0.097(3) Uani 1 1 d . . .
H2R1 H 0.2399 0.5168 0.7676 0.146 Uiso 1 1 calc R . .
H2R2 H 0.2237 0.5596 0.8045 0.146 Uiso 1 1 calc R . .
H2R3 H 0.1982 0.5756 0.7596 0.146 Uiso 1 1 calc R . .
C2S C 0.1003(6) 0.5789(3) 0.8116(3) 0.094(3) Uani 1 1 d . . .
H2S1 H 0.0993 0.6108 0.7962 0.141 Uiso 1 1 calc R . .
H2S2 H 0.1142 0.5831 0.8395 0.141 Uiso 1 1 calc R . .
H2S3 H 0.0579 0.5734 0.8128 0.141 Uiso 1 1 calc R . .
C5SA C 0.4651(7) 0.2504(9) 0.6203(4) 0.174(8) Uani 1 1 d . . .
H5S1 H 0.4903 0.2715 0.607 0.261 Uiso 1 1 calc R . .
H5S2 H 0.4495 0.2302 0.5993 0.261 Uiso 1 1 calc R . .
H5S3 H 0.4914 0.226 0.6393 0.261 Uiso 1 1 calc R . .
C2Z C 0.0621(3) 0.3909(3) 0.86608(19) 0.0446(16) Uani 1 1 d . . .
H2Z1 H 0.0244 0.4181 0.8766 0.054 Uiso 1 1 calc R . .
H2Z2 H 0.0751 0.3643 0.8877 0.054 Uiso 1 1 calc R . .
C3A C -0.0142(3) 0.3709(2) 0.76204(19) 0.0426(16) Uani 1 1 d . . .
C3B C 0.0125(3) 0.3160(2) 0.75542(19) 0.0394(15) Uani 1 1 d . . .
H3B H 0.0025 0.3001 0.731 0.047 Uiso 1 1 calc R . .
C3C C 0.0531(3) 0.2836(2) 0.78297(18) 0.0370(14) Uani 1 1 d . . .
C3D C 0.0670(3) 0.3079(2) 0.81947(18) 0.0367(15) Uani 1 1 d . . .
C3E C 0.0438(3) 0.3633(2) 0.82724(18) 0.0366(14) Uani 1 1 d . . .
C3F C 0.0021(3) 0.3935(2) 0.79888(19) 0.0379(15) Uani 1 1 d . . .
H3F H -0.0158 0.4301 0.8046 0.045 Uiso 1 1 calc R . .
C3H C 0.0792(3) 0.2550(3) 0.88137(19) 0.0444(16) Uani 1 1 d . . .
H3H1 H 0.0674 0.2234 0.871 0.053 Uiso 1 1 calc R . .
H3H2 H 0.0402 0.2814 0.8911 0.053 Uiso 1 1 calc R . .
C3HA C 0.3799(3) 0.2707(3) 0.8986(2) 0.0441(16) Uani 1 1 d . . .
H3H3 H 0.3837 0.2987 0.9184 0.053 Uiso 1 1 calc R . .
H3H4 H 0.423 0.2491 0.8909 0.053 Uiso 1 1 calc R . .
C3I C 0.3425(3) 0.2357(3) 0.9186(2) 0.0522(19) Uani 1 1 d . . .
C3IA C 0.1243(3) 0.2400(3) 0.91651(19) 0.0428(15) Uani 1 1 d . . .
H3I1 H 0.1327 0.2724 0.9282 0.051 Uiso 1 1 calc R . .
H3I2 H 0.1649 0.2169 0.9057 0.051 Uiso 1 1 calc R . .
C3L C 0.0991(3) 0.2112(3) 0.9508(2) 0.060(2) Uani 1 1 d . . .
H3L1 H 0.0583 0.2347 0.9611 0.071 Uiso 1 1 calc R . .
H3L2 H 0.09 0.1794 0.9385 0.071 Uiso 1 1 calc R . .
C3M C 0.1401(4) 0.1937(3) 0.9875(2) 0.0551(19) Uani 1 1 d . . .
H3M H 0.1829 0.1734 0.977 0.066 Uiso 1 1 calc R . .
C3N C 0.1481(15) 0.2412(6) 1.0128(4) 0.239(14) Uani 1 1 d . . .
H3N1 H 0.1731 0.2601 0.9968 0.359 Uiso 1 1 calc R . .
H3N2 H 0.1697 0.2288 1.0382 0.359 Uiso 1 1 calc R . .
H3N3 H 0.1064 0.2652 1.0195 0.359 Uiso 1 1 calc R . .
C3P C -0.0608(4) 0.4062(3) 0.7311(2) 0.0527(19) Uani 1 1 d . . .
C3Q C -0.0347(4) 0.4536(3) 0.7189(2) 0.064(2) Uani 1 1 d . . .
H3Q1 H -0.0644 0.4768 0.7008 0.096 Uiso 1 1 calc R . .
H3Q2 H 0.0062 0.4403 0.7045 0.096 Uiso 1 1 calc R . .
H3Q3 H -0.0294 0.4735 0.7436 0.096 Uiso 1 1 calc R . .
C3R C -0.0683(4) 0.3748(3) 0.6919(2) 0.076(3) Uani 1 1 d . . .
H3R1 H -0.0752 0.3408 0.6995 0.114 Uiso 1 1 calc R . .
H3R2 H -0.03 0.3687 0.6746 0.114 Uiso 1 1 calc R . .
H3R3 H -0.1045 0.395 0.6767 0.114 Uiso 1 1 calc R . .
C3S C -0.1254(3) 0.4271(3) 0.7535(2) 0.0566(19) Uani 1 1 d . . .
H3S1 H -0.1445 0.3978 0.7577 0.085 Uiso 1 1 calc R . .
H3S2 H -0.1532 0.454 0.7369 0.085 Uiso 1 1 calc R . .
H3S3 H -0.1196 0.4427 0.7801 0.085 Uiso 1 1 calc R . .
C3Z C 0.0807(3) 0.2237(2) 0.77326(19) 0.0384(15) Uani 1 1 d . . .
H3Z1 H 0.0458 0.2084 0.7659 0.046 Uiso 1 1 calc R . .
H3Z2 H 0.0999 0.2062 0.7983 0.046 Uiso 1 1 calc R . .
C4A C 0.1591(3) 0.2153(2) 0.66374(19) 0.0395(15) Uani 1 1 d . . .
C4B C 0.2232(3) 0.1915(2) 0.67322(19) 0.0440(16) Uani 1 1 d . . .
H4B H 0.2537 0.1839 0.6514 0.053 Uiso 1 1 calc R . .
C4C C 0.2435(3) 0.1789(2) 0.71261(18) 0.0364(15) Uani 1 1 d . . .
C4D C 0.1961(3) 0.1882(2) 0.74552(17) 0.0345(14) Uani 1 1 d . . .
C4E C 0.1314(3) 0.2114(2) 0.73767(19) 0.0392(15) Uani 1 1 d . . .
C2B C 0.1089(3) 0.4585(2) 0.8302(2) 0.0462(16) Uani 1 1 d . . .
H4F H 0.0697 0.4707 0.817 0.055 Uiso 1 1 calc R . .
C4F C 0.1146(3) 0.2239(2) 0.69658(18) 0.0384(15) Uani 1 1 d . . .
H4FA H 0.0714 0.2387 0.6909 0.046 Uiso 1 1 calc R . .
C4H C 0.2187(4) 0.1230(2) 0.79962(19) 0.0446(16) Uani 1 1 d . . .
H4H1 H 0.2562 0.0978 0.7868 0.054 Uiso 1 1 calc R . .
H4H2 H 0.1806 0.1128 0.7908 0.054 Uiso 1 1 calc R . .
C4I C 0.2227(3) 0.1211(2) 0.84568(19) 0.0427(15) Uani 1 1 d . . .
H4I1 H 0.1824 0.1427 0.8581 0.051 Uiso 1 1 calc R . .
H4I2 H 0.2566 0.1369 0.8544 0.051 Uiso 1 1 calc R . .
C4L C 0.2363(3) 0.0636(3) 0.8622(2) 0.0450(16) Uani 1 1 d . . .
H4L1 H 0.2062 0.0461 0.8497 0.054 Uiso 1 1 calc R . .
H4L2 H 0.2793 0.0436 0.8528 0.054 Uiso 1 1 calc R . .
C4M C 0.2315(3) 0.0597(3) 0.9092(2) 0.0495(17) Uani 1 1 d . . .
H4M H 0.1882 0.0804 0.9185 0.059 Uiso 1 1 calc R . .
C4N C 0.2812(4) 0.0833(3) 0.9317(2) 0.0564(19) Uani 1 1 d . . .
H4N1 H 0.3238 0.0658 0.9211 0.085 Uiso 1 1 calc R . .
H4N2 H 0.2789 0.0774 0.9613 0.085 Uiso 1 1 calc R . .
H4N3 H 0.2718 0.1213 0.9269 0.085 Uiso 1 1 calc R . .
C4O C 0.2408(5) 0.0014(3) 0.9217(2) 0.068(2) Uani 1 1 d . . .
H4O1 H 0.2092 -0.013 0.9085 0.102 Uiso 1 1 calc R . .
H4O2 H 0.236 -0.0001 0.9516 0.102 Uiso 1 1 calc R . .
H4O3 H 0.2832 -0.0194 0.913 0.102 Uiso 1 1 calc R . .
C4P C 0.1413(3) 0.2318(3) 0.61829(19) 0.0471(17) Uani 1 1 d . . .
C4Q C 0.1797(4) 0.2721(3) 0.6049(2) 0.060(2) Uani 1 1 d . . .
H4Q1 H 0.1719 0.2809 0.576 0.089 Uiso 1 1 calc R . .
H4Q2 H 0.2249 0.2561 0.6084 0.089 Uiso 1 1 calc R . .
H4Q3 H 0.1661 0.3044 0.6219 0.089 Uiso 1 1 calc R . .
C4S C 0.1606(4) 0.1835(3) 0.5894(2) 0.068(2) Uani 1 1 d . . .
H4S1 H 0.1348 0.1592 0.5957 0.103 Uiso 1 1 calc R . .
H4S2 H 0.2052 0.1655 0.593 0.103 Uiso 1 1 calc R . .
H4S3 H 0.1541 0.1948 0.5609 0.103 Uiso 1 1 calc R . .
C4Z C 0.3142(3) 0.1564(3) 0.7216(2) 0.0422(15) Uani 1 1 d . . .
H4Z1 H 0.3179 0.1388 0.7484 0.051 Uiso 1 1 calc R . .
H4Z2 H 0.3333 0.129 0.7004 0.051 Uiso 1 1 calc R . .
C5A C 0.3966(4) 0.2628(4) 0.6854(2) 0.069(2) Uani 1 1 d . . .
C5B C 0.4246(4) 0.2716(3) 0.7228(2) 0.062(2) Uani 1 1 d . . .
H5B H 0.4502 0.2956 0.7228 0.074 Uiso 1 1 calc R . .
C5C C 0.4169(3) 0.2471(3) 0.7598(2) 0.0433(16) Uani 1 1 d . . .
C5D C 0.3814(3) 0.2096(2) 0.75873(18) 0.0376(15) Uani 1 1 d . A .
C5E C 0.3525(3) 0.1978(3) 0.7224(2) 0.0471(17) Uani 1 1 d . . .
C5H C 0.4156(7) 0.1394(5) 0.8104(5) 0.039(4) Uiso 0.5 1 d PU A 1
H5L1 H 0.4561 0.1486 0.8136 0.047 Uiso 0.5 1 calc PR A 1
H5L2 H 0.4226 0.1102 0.7898 0.047 Uiso 0.5 1 calc PR A 1
C5I C 0.3959(7) 0.1199(6) 0.8520(5) 0.048(4) Uiso 0.5 1 d PU A 1
H5I1 H 0.3543 0.112 0.8521 0.057 Uiso 0.5 1 calc PR A 1
H5I2 H 0.3998 0.1424 0.876 0.057 Uiso 0.5 1 calc PR A 1
C5OA C 0.4691(11) 0.0547(8) 0.9190(6) 0.090(6) Uiso 0.5 1 d PU A 1
H5O1 H 0.4711 0.0308 0.942 0.135 Uiso 0.5 1 calc PR A 1
H5O2 H 0.431 0.0842 0.9219 0.135 Uiso 0.5 1 calc PR A 1
H5O3 H 0.5064 0.0684 0.9188 0.135 Uiso 0.5 1 calc PR A 1
C5M C 0.4674(10) 0.0238(7) 0.8779(6) 0.074(5) Uiso 0.5 1 d PU A 1
H5M H 0.4272 0.0128 0.8772 0.089 Uiso 0.5 1 calc PR A 1
C5LA C 0.4708(7) 0.0557(7) 0.8422(5) 0.052(4) Uiso 0.5 1 d PU A 1
H5L3 H 0.4666 0.0366 0.8165 0.062 Uiso 0.5 1 calc PR A 1
H5L4 H 0.511 0.0659 0.8411 0.062 Uiso 0.5 1 calc PR A 1
C5N C 0.5236(13) -0.0259(11) 0.8755(8) 0.108(7) Uiso 0.5 1 d P A 1
H5N1 H 0.5583 -0.0185 0.8594 0.162 Uiso 0.5 1 calc PR A 1
H5N2 H 0.5106 -0.055 0.8624 0.162 Uiso 0.5 1 calc PR A 1
H5N3 H 0.5378 -0.0358 0.9033 0.162 Uiso 0.5 1 calc PR A 1
C5OB C 0.4416(10) -0.0065(8) 0.8435(6) 0.084(5) Uiso 0.5 1 d PU A 2
H5O4 H 0.4666 -0.0395 0.8302 0.127 Uiso 0.5 1 calc PR A 2
H5O5 H 0.4084 0.0115 0.8251 0.127 Uiso 0.5 1 calc PR A 2
H5O6 H 0.4224 -0.0146 0.8691 0.127 Uiso 0.5 1 calc PR A 2
C5MA C 0.4859(9) 0.0304(8) 0.8532(7) 0.070(5) Uiso 0.5 1 d PU A 2
H5MA H 0.5033 0.0394 0.8265 0.084 Uiso 0.5 1 calc PR A 2
C5IA C 0.4147(7) 0.1071(6) 0.8363(5) 0.045(3) Uiso 0.5 1 d PU A 2
H5I3 H 0.3801 0.1353 0.8492 0.054 Uiso 0.5 1 calc PR A 2
H5I4 H 0.394 0.08 0.8266 0.054 Uiso 0.5 1 calc PR A 2
C5HA C 0.4276(7) 0.1327(5) 0.7956(5) 0.038(4) Uiso 0.5 1 d PU A 2
H5H1 H 0.4271 0.1092 0.7716 0.045 Uiso 0.5 1 calc PR A 2
H5H2 H 0.4685 0.1417 0.796 0.045 Uiso 0.5 1 calc PR A 2
C5LB C 0.4504(7) 0.0805(5) 0.8739(4) 0.048(3) Uiso 0.5 1 d PU A 2
H5L5 H 0.4787 0.1007 0.8851 0.058 Uiso 0.5 1 calc PR A 2
H5L6 H 0.4214 0.0747 0.8959 0.058 Uiso 0.5 1 calc PR A 2
C5NA C 0.5444(13) -0.0023(11) 0.8796(8) 0.106(7) Uiso 0.5 1 d PU A 2
H5N4 H 0.5671 -0.0343 0.8643 0.16 Uiso 0.5 1 calc PR A 2
H5N5 H 0.5284 -0.0121 0.9058 0.16 Uiso 0.5 1 calc PR A 2
H5N6 H 0.5731 0.0198 0.8849 0.16 Uiso 0.5 1 calc PR A 2
C5P C 0.1160(6) 0.1584(5) 1.0172(3) 0.112(4) Uani 1 1 d . . .
H5O1 H 0.0764 0.1788 1.0304 0.168 Uiso 1 1 calc R . .
H5O2 H 0.1476 0.1457 1.0381 0.168 Uiso 1 1 calc R . .
H5O3 H 0.1088 0.1282 1.002 0.168 Uiso 1 1 calc R . .
C5Q C 0.4082(6) 0.2877(5) 0.6443(3) 0.100(4) Uani 1 1 d . . .
C5R C 0.3501(7) 0.3037(6) 0.6194(3) 0.120(4) Uani 1 1 d . . .
H5S1 H 0.3165 0.3283 0.6356 0.18 Uiso 1 1 calc R . .
H5S2 H 0.3364 0.2723 0.6119 0.18 Uiso 1 1 calc R . .
H5S3 H 0.3593 0.321 0.5945 0.18 Uiso 1 1 calc R . .
C5Z C 0.4480(3) 0.2604(2) 0.79898(19) 0.0421(15) Uani 1 1 d . . .
H5Z1 H 0.4411 0.2369 0.821 0.051 Uiso 1 1 calc R . .
H5Z2 H 0.4941 0.2528 0.7937 0.051 Uiso 1 1 calc R . .
C6A C 0.7194(3) 0.0684(3) 0.9230(2) 0.0443(16) Uani 1 1 d . . .
C6B C 0.7322(3) 0.0925(2) 0.95944(18) 0.0390(15) Uani 1 1 d . . .
H6B H 0.7674 0.0744 0.9747 0.047 Uiso 1 1 calc R . .
C6C C 0.6955(3) 0.1425(2) 0.97472(18) 0.0366(15) Uani 1 1 d . . .
C6D C 0.6428(3) 0.1692(2) 0.95281(17) 0.0339(14) Uani 1 1 d . . .
C6E C 0.6283(3) 0.1479(2) 0.91399(18) 0.0379(15) Uani 1 1 d . . .
C6F C 0.6683(3) 0.0969(3) 0.90068(19) 0.0415(15) Uani 1 1 d . . .
H6F H 0.6594 0.082 0.8755 0.05 Uiso 1 1 calc R . .
C6H C 0.5672(3) 0.2171(3) 1.0047(2) 0.0453(16) Uani 1 1 d . . .
H6H1 H 0.5669 0.2489 1.0215 0.054 Uiso 1 1 calc R . .
H6H2 H 0.5896 0.1859 1.0204 0.054 Uiso 1 1 calc R . .
C6I C 0.4978(3) 0.2149(3) 0.9996(2) 0.0451(17) Uani 1 1 d . . .
C6N C 0.7570(3) 0.0117(3) 0.90898(19) 0.0472(16) Uani 1 1 d . . .
C6O C 0.7523(7) 0.0007(4) 0.8622(3) 0.120(5) Uani 1 1 d . . .
H6O1 H 0.7769 0.0202 0.8466 0.18 Uiso 1 1 calc R . .
H6O2 H 0.708 0.0121 0.8544 0.18 Uiso 1 1 calc R . .
H6O3 H 0.769 -0.0373 0.8563 0.18 Uiso 1 1 calc R . .
C6P C 0.7281(5) -0.0284(3) 0.9324(4) 0.085(3) Uani 1 1 d . . .
H6P1 H 0.755 -0.0644 0.9275 0.128 Uiso 1 1 calc R . .
H6P2 H 0.6857 -0.026 0.9224 0.128 Uiso 1 1 calc R . .
H6P3 H 0.7256 -0.0199 0.9619 0.128 Uiso 1 1 calc R . .
C6Q C 0.8268(4) 0.0005(3) 0.9189(3) 0.081(3) Uani 1 1 d . . .
H6Q1 H 0.8481 -0.0365 0.912 0.121 Uiso 1 1 calc R . .
H6Q2 H 0.831 0.0073 0.9482 0.121 Uiso 1 1 calc R . .
H6Q3 H 0.846 0.0236 0.9028 0.121 Uiso 1 1 calc R . .
C8 C 0.7693(4) 0.1916(3) 0.8764(3) 0.060(2) Uani 1 1 d . . .
H8A H 0.7515 0.1738 0.8979 0.091 Uiso 1 1 calc R . .
H8B H 0.7393 0.2255 0.8706 0.091 Uiso 1 1 calc R . .
H8C H 0.809 0.1977 0.8856 0.091 Uiso 1 1 calc R . .
C7 C 0.7813(4) 0.1584(4) 0.8394(3) 0.077(3) Uani 1 1 d . . .
C6Z C 0.5739(3) 0.1776(3) 0.8876(2) 0.0445(16) Uani 1 1 d . . .
H6Z1 H 0.5521 0.2115 0.9016 0.053 Uiso 1 1 calc R . .
H6Z2 H 0.5431 0.1564 0.8849 0.053 Uiso 1 1 calc R . .
C7A C 0.6157(3) 0.1631(3) 0.7701(2) 0.0514(18) Uani 1 1 d . B .
C7B C 0.5973(3) 0.1539(3) 0.8108(2) 0.0454(16) Uani 1 1 d . . .
H7B H 0.5851 0.1225 0.8158 0.054 Uiso 1 1 calc R . .
C7C C 0.5964(3) 0.1891(3) 0.8440(2) 0.0463(17) Uani 1 1 d . . .
C7D C 0.6159(3) 0.2356(2) 0.83650(19) 0.0393(15) Uani 1 1 d . . .
C7E C 0.6338(3) 0.2473(2) 0.79624(19) 0.0387(15) Uani 1 1 d . . .
C7F C 0.6317(4) 0.2113(3) 0.7637(2) 0.058(2) Uani 1 1 d . . .
H7F H 0.6414 0.2198 0.7366 0.07 Uiso 1 1 calc R . .
C7H C 0.5582(4) 0.3108(3) 0.8777(2) 0.059(2) Uani 1 1 d . . .
H7H1 H 0.523 0.2939 0.8782 0.071 Uiso 1 1 calc R . .
H7H2 H 0.5514 0.3362 0.8551 0.071 Uiso 1 1 calc R . .
C7I C 0.5588(4) 0.3406(3) 0.9188(2) 0.0549(18) Uani 1 1 d . . .
H7I1 H 0.5933 0.3583 0.9177 0.066 Uiso 1 1 calc R . .
H7I2 H 0.5679 0.3147 0.9411 0.066 Uiso 1 1 calc R . .
C7L C 0.4936(5) 0.4213(4) 0.9635(3) 0.081(3) Uani 1 1 d . . .
H7L H 0.5256 0.4411 0.9567 0.098 Uiso 1 1 calc R . .
C7M C 0.4953(4) 0.3828(3) 0.9292(2) 0.0584(19) Uani 1 1 d . . .
H7M1 H 0.482 0.4032 0.9041 0.07 Uiso 1 1 calc R . .
H7M2 H 0.4631 0.3637 0.9355 0.07 Uiso 1 1 calc R . .
C7N C 0.4289(5) 0.4621(4) 0.9675(3) 0.095(3) Uani 1 1 d . . .
H7N1 H 0.3961 0.4437 0.9723 0.142 Uiso 1 1 calc R . .
H7N2 H 0.4203 0.482 0.9422 0.142 Uiso 1 1 calc R . .
H7N3 H 0.4289 0.4864 0.9906 0.142 Uiso 1 1 calc R . .
C7O C 0.5108(7) 0.3953(7) 1.0049(3) 0.155(7) Uani 1 1 d . . .
H7O1 H 0.5143 0.3574 1.0022 0.233 Uiso 1 1 calc R . .
H7O2 H 0.4778 0.4114 1.0254 0.233 Uiso 1 1 calc R . .
H7O3 H 0.5511 0.4005 1.0135 0.233 Uiso 1 1 calc R . .
C7P C 0.6184(4) 0.1222(3) 0.7351(2) 0.064(2) Uani 1 1 d U . .
C7Q C 0.6839(10) 0.1053(8) 0.7147(6) 0.106(7) Uani 0.6 1 d P B 1
H7Q1 H 0.6846 0.0789 0.6931 0.159 Uiso 0.6 1 calc PR B 1
H7Q2 H 0.7152 0.0901 0.7352 0.159 Uiso 0.6 1 calc PR B 1
H7Q3 H 0.694 0.1362 0.7028 0.159 Uiso 0.6 1 calc PR B 1
C7R C 0.5657(12) 0.1443(9) 0.7059(6) 0.119(8) Uani 0.6 1 d P B 1
H7R1 H 0.5808 0.1642 0.6846 0.178 Uiso 0.6 1 calc PR B 1
H7R2 H 0.5299 0.1679 0.7211 0.178 Uiso 0.6 1 calc PR B 1
H7R3 H 0.5522 0.1152 0.6931 0.178 Uiso 0.6 1 calc PR B 1
C7S C 0.6086(10) 0.0664(6) 0.7503(6) 0.094(6) Uani 0.6 1 d P B 1
H7S1 H 0.5636 0.0678 0.7501 0.141 Uiso 0.6 1 calc PR B 1
H7S2 H 0.6242 0.0597 0.7782 0.141 Uiso 0.6 1 calc PR B 1
H7S3 H 0.6321 0.0378 0.7318 0.141 Uiso 0.6 1 calc PR B 1
C7W C 0.5587(9) 0.1074(7) 0.7313(6) 0.050(4) Uiso 0.4 1 d P B 2
H7W1 H 0.5238 0.1394 0.729 0.075 Uiso 0.4 1 calc PR B 2
H7W2 H 0.5515 0.0881 0.7556 0.075 Uiso 0.4 1 calc PR B 2
H7W3 H 0.5609 0.0848 0.7068 0.075 Uiso 0.4 1 calc PR B 2
C7X C 0.6346(13) 0.1477(10) 0.6897(7) 0.081(6) Uiso 0.4 1 d P B 2
H7X1 H 0.6204 0.1291 0.667 0.122 Uiso 0.4 1 calc PR B 2
H7X2 H 0.6802 0.1432 0.6867 0.122 Uiso 0.4 1 calc PR B 2
H7X3 H 0.6125 0.1854 0.6892 0.122 Uiso 0.4 1 calc PR B 2
C7Y C 0.6779(11) 0.0754(9) 0.7438(7) 0.072(6) Uiso 0.4 1 d P B 2
H7Y1 H 0.6797 0.046 0.7244 0.109 Uiso 0.4 1 calc PR B 2
H7Y2 H 0.6749 0.0634 0.7719 0.109 Uiso 0.4 1 calc PR B 2
H7Y3 H 0.7162 0.0874 0.7405 0.109 Uiso 0.4 1 calc PR B 2
C7Z C 0.6555(3) 0.2981(3) 0.7873(2) 0.0504(17) Uani 1 1 d . . .
H7Z1 H 0.6326 0.3156 0.7633 0.06 Uiso 1 1 calc R . .
H7Z2 H 0.6432 0.3228 0.8111 0.06 Uiso 1 1 calc R . .
C8A C 0.8211(4) 0.2542(4) 0.7333(2) 0.072(2) Uani 1 1 d . . .
C8B C 0.7562(4) 0.2629(3) 0.7425(2) 0.063(2) Uani 1 1 d . . .
H8B H 0.7308 0.2511 0.7232 0.075 Uiso 1 1 calc R . .
C8C C 0.7273(3) 0.2883(3) 0.7787(2) 0.0472(17) Uani 1 1 d . . .
C8D C 0.7654(3) 0.3068(2) 0.80730(19) 0.0406(15) Uani 1 1 d . . .
C8E C 0.8314(3) 0.2982(3) 0.79944(19) 0.0432(16) Uani 1 1 d . . .
C8F C 0.8568(4) 0.2727(3) 0.7623(2) 0.0547(19) Uani 1 1 d . . .
H8F H 0.9005 0.2678 0.7565 0.066 Uiso 1 1 calc R . .
C8H C 0.7129(6) 0.3845(4) 0.8510(4) 0.111(4) Uani 1 1 d U . .
H8H1 H 0.6693 0.3942 0.8407 0.133 Uiso 1 1 calc R . .
H8H2 H 0.738 0.404 0.8352 0.133 Uiso 1 1 calc R . .
C8I C 0.7120(4) 0.3997(3) 0.8970(3) 0.076(2) Uani 1 1 d U . .
H8I1 H 0.753 0.4059 0.9041 0.091 Uiso 1 1 calc R . .
H8I2 H 0.706 0.3701 0.9137 0.091 Uiso 1 1 calc R . .
C8L C 0.6567(6) 0.4514(5) 0.9078(4) 0.116(4) Uani 1 1 d U . .
H8L1 H 0.6163 0.4437 0.901 0.14 Uiso 1 1 calc R . .
H8L2 H 0.6561 0.4576 0.9378 0.14 Uiso 1 1 calc R . .
C8M C 0.6576(6) 0.4995(4) 0.8888(5) 0.114(4) Uani 1 1 d U . .
H8M H 0.6526 0.4929 0.859 0.137 Uiso 1 1 calc R . .
C8N C 0.6016(6) 0.5462(5) 0.9007(3) 0.115(4) Uani 1 1 d U . .
H8N1 H 0.5675 0.5331 0.9126 0.172 Uiso 1 1 calc R . .
H8N2 H 0.5866 0.5665 0.8762 0.172 Uiso 1 1 calc R . .
H8N3 H 0.6147 0.5689 0.9209 0.172 Uiso 1 1 calc R . .
C8O C 0.7204(6) 0.5161(4) 0.8912(4) 0.109(4) Uani 1 1 d U . .
H8O1 H 0.7408 0.5047 0.9172 0.164 Uiso 1 1 calc R . .
H8O2 H 0.7114 0.5547 0.8895 0.164 Uiso 1 1 calc R . .
H8O3 H 0.7487 0.4995 0.8683 0.164 Uiso 1 1 calc R . .
C8P C 0.8508(5) 0.2234(5) 0.6927(3) 0.097(3) Uani 1 1 d . . .
C8Q C 0.9227(5) 0.2165(5) 0.6886(3) 0.102(4) Uani 1 1 d . . .
H8Q1 H 0.9445 0.19 0.708 0.154 Uiso 1 1 calc R . .
H8Q2 H 0.9319 0.2503 0.6947 0.154 Uiso 1 1 calc R . .
H8Q3 H 0.9373 0.2046 0.6606 0.154 Uiso 1 1 calc R . .
C8R C 0.8210(6) 0.2568(10) 0.6553(3) 0.192(10) Uani 1 1 d . . .
H8R1 H 0.7757 0.2595 0.6549 0.288 Uiso 1 1 calc R . .
H8R2 H 0.8413 0.2395 0.6298 0.288 Uiso 1 1 calc R . .
H8R3 H 0.8274 0.2922 0.6578 0.288 Uiso 1 1 calc R . .
C8S C 0.8386(12) 0.1684(9) 0.6934(7) 0.279(18) Uani 1 1 d . . .
H8S1 H 0.8251 0.1616 0.7212 0.419 Uiso 1 1 calc R . .
H8S2 H 0.8775 0.1415 0.6855 0.419 Uiso 1 1 calc R . .
H8S3 H 0.8054 0.167 0.6741 0.419 Uiso 1 1 calc R . .
C8Z C 0.8743(3) 0.3124(3) 0.8323(2) 0.0436(16) Uani 1 1 d . . .
H8Z1 H 0.9105 0.3215 0.8186 0.052 Uiso 1 1 calc R . .
H8Z2 H 0.8502 0.3437 0.8485 0.052 Uiso 1 1 calc R . .
C9A C 0.9486(3) 0.1696(2) 0.87047(19) 0.0391(15) Uani 1 1 d . . .
C9B C 0.9414(3) 0.1797(3) 0.91435(19) 0.0406(15) Uani 1 1 d . . .
H9B H 0.9552 0.1509 0.9322 0.049 Uiso 1 1 calc R . .
C9C C 0.9149(3) 0.2301(2) 0.93143(18) 0.0380(15) Uani 1 1 d . . .
C9D C 0.8951(3) 0.2734(2) 0.90462(19) 0.0391(15) Uani 1 1 d . . .
C9E C 0.8989(3) 0.2661(2) 0.86100(19) 0.0359(14) Uani 1 1 d . . .
C9F C 0.9264(3) 0.2145(2) 0.84603(18) 0.0385(15) Uani 1 1 d . . .
H9F H 0.9304 0.2092 0.8171 0.046 Uiso 1 1 calc R . .
C9H C 0.9181(4) 0.3545(3) 0.9263(2) 0.0493(17) Uani 1 1 d . . .
H9H1 H 0.9338 0.3612 0.8988 0.059 Uiso 1 1 calc R . .
H9H2 H 0.9543 0.3334 0.9417 0.059 Uiso 1 1 calc R . .
C9I C 0.8886(4) 0.4071(3) 0.9491(2) 0.0538(18) Uani 1 1 d . . .
H9I1 H 0.9178 0.4299 0.9466 0.065 Uiso 1 1 calc R . .
H9I2 H 0.849 0.4252 0.9356 0.065 Uiso 1 1 calc R . .
C9L C 0.8739(4) 0.4018(3) 0.9947(2) 0.065(2) Uani 1 1 d . . .
H9L1 H 0.9126 0.3806 1.0076 0.078 Uiso 1 1 calc R . .
H9L2 H 0.8417 0.3817 0.997 0.078 Uiso 1 1 calc R . .
C9M C 0.8495(5) 0.4548(3) 1.0196(2) 0.073(3) Uani 1 1 d . . .
H9M H 0.8785 0.4775 1.0137 0.088 Uiso 1 1 calc R . .
C9N C 0.8506(7) 0.4438(4) 1.0669(3) 0.102(4) Uani 1 1 d . . .
H9N1 H 0.8358 0.4774 1.0823 0.152 Uiso 1 1 calc R . .
H9N2 H 0.8937 0.426 1.0747 0.152 Uiso 1 1 calc R . .
H9N3 H 0.8228 0.4212 1.0733 0.152 Uiso 1 1 calc R . .
C9O C 0.7830(7) 0.4846(4) 1.0071(3) 0.111(4) Uani 1 1 d . . .
H9O1 H 0.7518 0.4716 1.0226 0.167 Uiso 1 1 calc R . .
H9O2 H 0.7783 0.4788 0.9777 0.167 Uiso 1 1 calc R . .
H9O3 H 0.7762 0.5225 1.0128 0.167 Uiso 1 1 calc R . .
C9P C 0.9806(3) 0.1133(2) 0.8528(2) 0.0415(15) Uani 1 1 d . . .
C9Q C 0.9433(3) 0.0733(3) 0.8704(2) 0.0469(16) Uani 1 1 d . . .
H9Q1 H 0.9612 0.038 0.8581 0.07 Uiso 1 1 calc R . .
H9Q2 H 0.8986 0.0858 0.8636 0.07 Uiso 1 1 calc R . .
H9Q3 H 0.9472 0.0716 0.9002 0.07 Uiso 1 1 calc R . .
C9R C 1.0512(3) 0.0957(3) 0.8659(3) 0.062(2) Uani 1 1 d . . .
H9R1 H 1.0737 0.1205 0.8553 0.092 Uiso 1 1 calc R . .
H9R2 H 1.0712 0.0601 0.8547 0.092 Uiso 1 1 calc R . .
H9R3 H 1.053 0.0954 0.8959 0.092 Uiso 1 1 calc R . .
C9S C 0.9755(5) 0.1102(3) 0.8054(2) 0.066(2) Uani 1 1 d . . .
H9S1 H 1.0007 0.1316 0.7926 0.099 Uiso 1 1 calc R . .
H9S2 H 0.9313 0.1237 0.7979 0.099 Uiso 1 1 calc R . .
H9S3 H 0.9915 0.0734 0.7958 0.099 Uiso 1 1 calc R . .
C9Z C 0.9071(3) 0.2387(2) 0.97845(19) 0.0409(15) Uani 1 1 d . . .
H9Z1 H 0.8801 0.2749 0.9846 0.049 Uiso 1 1 calc R . .
H9Z2 H 0.949 0.236 0.9902 0.049 Uiso 1 1 calc R . .
C10A C 0.8932(3) 0.1158(2) 1.03848(18) 0.0358(14) Uani 1 1 d . . .
C10B C 0.8278(3) 0.1217(2) 1.03667(17) 0.0367(14) Uani 1 1 d . . .
H10B H 0.8108 0.0964 1.05 0.044 Uiso 1 1 calc R . .
C10C C 0.7864(3) 0.1629(2) 1.01628(18) 0.0385(15) Uani 1 1 d . . .
C10D C 0.8118(3) 0.2031(2) 0.99783(17) 0.0360(15) Uani 1 1 d . . .
C10E C 0.8772(3) 0.1981(2) 0.99934(17) 0.0385(15) Uani 1 1 d . . .
C10F C 0.9163(3) 0.1555(2) 1.01972(18) 0.0379(15) Uani 1 1 d . . .
H10F H 0.96 0.1531 1.021 0.045 Uiso 1 1 calc R . .
C10H C 0.7536(4) 0.2954(3) 0.9978(2) 0.058(2) Uani 1 1 d . . .
H10A H 0.7339 0.3226 0.9779 0.07 Uiso 1 1 calc R . .
H10C H 0.7931 0.3032 1.0066 0.07 Uiso 1 1 calc R . .
C10I C 0.7100(4) 0.3015(3) 1.0346(3) 0.071(2) Uani 1 1 d . . .
H10D H 0.7277 0.2732 1.0542 0.086 Uiso 1 1 calc R . .
H10E H 0.6687 0.2974 1.0259 0.086 Uiso 1 1 calc R . .
C10L C 0.6998(5) 0.3577(4) 1.0571(3) 0.089(3) Uani 1 1 d . . .
H10G H 0.7409 0.3663 1.0588 0.106 Uiso 1 1 calc R . .
H10H H 0.6714 0.3852 1.0408 0.106 Uiso 1 1 calc R . .
C10M C 0.6713(6) 0.3582(4) 1.1005(3) 0.094(3) Uani 1 1 d . . .
H10M H 0.6958 0.3268 1.1156 0.113 Uiso 1 1 calc R . .
C10N C 0.6789(7) 0.4129(5) 1.1230(4) 0.132(5) Uani 1 1 d . . .
H10I H 0.7238 0.4115 1.1246 0.198 Uiso 1 1 calc R . .
H10J H 0.66 0.4163 1.1507 0.198 Uiso 1 1 calc R . .
H10K H 0.6575 0.4435 1.1069 0.198 Uiso 1 1 calc R . .
C10O C 0.6015(9) 0.3591(7) 1.1007(5) 0.160(6) Uani 1 1 d . . .
H10L H 0.5778 0.3896 1.0854 0.239 Uiso 1 1 calc R . .
H10N H 0.5852 0.3618 1.129 0.239 Uiso 1 1 calc R . .
H10O H 0.5968 0.3264 1.0878 0.239 Uiso 1 1 calc R . .
C10P C 0.9352(3) 0.0670(2) 1.0608(2) 0.0417(15) Uani 1 1 d . . .
C10Q C 0.9127(3) 0.0674(3) 1.1066(2) 0.0502(17) Uani 1 1 d . . .
H10P H 0.9101 0.102 1.1194 0.075 Uiso 1 1 calc R . .
H10Q H 0.9428 0.0399 1.1213 0.075 Uiso 1 1 calc R . .
H10R H 0.871 0.0606 1.1079 0.075 Uiso 1 1 calc R . .
C10R C 0.9298(4) 0.0151(3) 1.0389(2) 0.0531(18) Uani 1 1 d . . .
H10S H 0.8859 0.0133 1.0404 0.08 Uiso 1 1 calc R . .
H10T H 0.9568 -0.0155 1.0525 0.08 Uiso 1 1 calc R . .
H10U H 0.9435 0.0149 1.0101 0.08 Uiso 1 1 calc R . .
C10S C 1.0065(3) 0.0679(3) 1.0605(2) 0.0468(17) Uani 1 1 d . . .
H10V H 1.0212 0.0702 1.0322 0.07 Uiso 1 1 calc R . .
H10W H 1.0319 0.0354 1.0727 0.07 Uiso 1 1 calc R . .
H100 H 1.0107 0.0986 1.0766 0.07 Uiso 1 1 calc R . .
C10Z C 0.7142(3) 0.1669(2) 1.01393(18) 0.0375(14) Uani 1 1 d . . .
H101 H 0.7016 0.1491 1.0379 0.045 Uiso 1 1 calc R . .
H102 H 0.6904 0.2047 1.0159 0.045 Uiso 1 1 calc R . .
C11A C 0.6037(3) 0.0853(2) 0.3247(2) 0.0407(16) Uani 1 1 d . . .
C11B C 0.6496(3) 0.0789(2) 0.35559(19) 0.0416(16) Uani 1 1 d . . .
H11B H 0.664 0.0453 0.3676 0.05 Uiso 1 1 calc R . .
C11C C 0.6752(3) 0.1203(2) 0.36942(17) 0.0327(14) Uani 1 1 d . . .
C11D C 0.6503(3) 0.1711(2) 0.35256(17) 0.0337(14) Uani 1 1 d . . .
C11E C 0.6039(3) 0.1796(2) 0.32150(18) 0.0374(15) Uani 1 1 d . . .
C11F C 0.5815(3) 0.1373(2) 0.3083(2) 0.0417(16) Uani 1 1 d . . .
H11F H 0.5506 0.1431 0.2877 0.05 Uiso 1 1 calc R . .
C11H C 0.6388(3) 0.2453(3) 0.3993(2) 0.0464(16) Uani 1 1 d . . .
H115 H 0.6319 0.2223 0.4217 0.056 Uiso 1 1 calc R . .
H116 H 0.5971 0.2654 0.3895 0.056 Uiso 1 1 calc R . .
C11I C 0.6752(4) 0.2840(3) 0.4155(2) 0.0462(17) Uani 1 1 d . . .
C11N C 0.5793(3) 0.0383(3) 0.3082(2) 0.0523(18) Uani 1 1 d . . .
C11O C 0.6114(6) 0.0205(4) 0.2652(3) 0.108(4) Uani 1 1 d . . .
H11D H 0.6574 0.0089 0.268 0.162 Uiso 1 1 calc R . .
H11E H 0.6006 0.0501 0.2464 0.162 Uiso 1 1 calc R . .
H11G H 0.5965 -0.0089 0.2542 0.162 Uiso 1 1 calc R . .
C11P C 0.5952(5) -0.0093(3) 0.3372(3) 0.080(3) Uani 1 1 d . . .
H11H H 0.6405 -0.0269 0.335 0.12 Uiso 1 1 calc R . .
H11I H 0.5712 -0.0344 0.3293 0.12 Uiso 1 1 calc R . .
H11J H 0.5838 0.0031 0.3655 0.12 Uiso 1 1 calc R . .
C11Q C 0.5066(4) 0.0558(3) 0.3031(4) 0.091(3) Uani 1 1 d . . .
H11K H 0.4923 0.0258 0.2927 0.137 Uiso 1 1 calc R . .
H11L H 0.4958 0.0847 0.2836 0.137 Uiso 1 1 calc R . .
H11M H 0.4858 0.0679 0.3297 0.137 Uiso 1 1 calc R . .
C10 C 0.7851(3) 0.1763(3) 0.3050(2) 0.0489(17) Uani 1 1 d . . .
H10A H 0.7775 0.1463 0.3204 0.059 Uiso 1 1 calc R . .
H10B H 0.7463 0.1923 0.2899 0.059 Uiso 1 1 calc R . .
C11 C 0.8368(4) 0.1552(3) 0.2749(2) 0.0507(17) Uani 1 1 d . . .
H11A H 0.8764 0.1413 0.2898 0.061 Uiso 1 1 calc R . .
H11B H 0.8424 0.1846 0.2578 0.061 Uiso 1 1 calc R . .
C12 C 0.8266(4) 0.1122(3) 0.2471(2) 0.063(2) Uani 1 1 d . . .
H11R H 0.7874 0.1265 0.2318 0.075 Uiso 1 1 calc R . .
H11S H 0.8198 0.0833 0.2643 0.075 Uiso 1 1 calc R . .
C13 C 0.8807(5) 0.0884(4) 0.2159(3) 0.093(3) Uani 1 1 d . . .
H11T H 0.893 0.117 0.2019 0.139 Uiso 1 1 calc R . .
H11U H 0.8664 0.0664 0.1957 0.139 Uiso 1 1 calc R . .
H11V H 0.9169 0.0667 0.2303 0.139 Uiso 1 1 calc R . .
C11Z C 0.5811(3) 0.2347(2) 0.30160(19) 0.0378(14) Uani 1 1 d . . .
H11W H 0.5377 0.2395 0.2917 0.045 Uiso 1 1 calc R . .
H11$ H 0.5799 0.2627 0.3226 0.045 Uiso 1 1 calc R . .
C12A C 0.6724(4) 0.2082(3) 0.19577(19) 0.0465(17) Uani 1 1 d . . .
C12B C 0.6310(3) 0.2066(3) 0.23059(19) 0.0434(16) Uani 1 1 d . . .
H12B H 0.607 0.1814 0.2301 0.052 Uiso 1 1 calc R . .
C12C C 0.6248(3) 0.2408(2) 0.26528(19) 0.0390(15) Uani 1 1 d . . .
C12D C 0.6598(3) 0.2797(2) 0.26549(18) 0.0360(14) Uani 1 1 d . . .
C12E C 0.7010(3) 0.2830(2) 0.23096(18) 0.0395(15) Uani 1 1 d . . .
C12F C 0.7059(3) 0.2480(3) 0.19799(19) 0.0439(16) Uani 1 1 d . . .
H12F H 0.7331 0.2505 0.1756 0.053 Uiso 1 1 calc R . .
C12H C 0.6032(4) 0.3628(3) 0.2981(2) 0.0522(18) Uani 1 1 d . . .
H12A H 0.5641 0.3541 0.2897 0.063 Uiso 1 1 calc R . .
H12C H 0.6139 0.3867 0.2775 0.063 Uiso 1 1 calc R . .
C12I C 0.5934(3) 0.3901(2) 0.3407(2) 0.0491(17) Uani 1 1 d . . .
H12D H 0.634 0.3951 0.3502 0.059 Uiso 1 1 calc R . .
H12E H 0.5789 0.3674 0.3605 0.059 Uiso 1 1 calc R . .
C12L C 0.5437(4) 0.4446(3) 0.3389(2) 0.0581(19) Uani 1 1 d . . .
H12G H 0.5026 0.4389 0.3314 0.07 Uiso 1 1 calc R . .
H12H H 0.5566 0.4656 0.317 0.07 Uiso 1 1 calc R . .
C12M C 0.5347(4) 0.4778(3) 0.3810(3) 0.066(2) Uani 1 1 d . . .
H12M H 0.5772 0.4783 0.3911 0.08 Uiso 1 1 calc R . .
C12N C 0.5004(6) 0.4542(4) 0.4141(3) 0.091(3) Uani 1 1 d . . .
H12I H 0.5266 0.4193 0.4213 0.137 Uiso 1 1 calc R . .
H12J H 0.4601 0.4509 0.4036 0.137 Uiso 1 1 calc R . .
H12K H 0.4924 0.4775 0.4385 0.137 Uiso 1 1 calc R . .
C12O C 0.4947(6) 0.5366(3) 0.3743(3) 0.092(3) Uani 1 1 d . . .
H12L H 0.4551 0.5364 0.3612 0.139 Uiso 1 1 calc R . .
H12N H 0.5188 0.5545 0.3567 0.139 Uiso 1 1 calc R . .
H12O H 0.4855 0.5553 0.4009 0.139 Uiso 1 1 calc R . .
C12P C 0.6760(4) 0.1712(3) 0.1580(2) 0.0528(18) Uani 1 1 d . . .
C12Q C 0.7396(4) 0.1616(3) 0.1343(2) 0.063(2) Uani 1 1 d . . .
H12P H 0.7743 0.1479 0.153 0.094 Uiso 1 1 calc R . .
H12Q H 0.7436 0.1949 0.123 0.094 Uiso 1 1 calc R . .
H12R H 0.7415 0.1358 0.1119 0.094 Uiso 1 1 calc R . .
C12R C 0.6213(4) 0.2005(3) 0.1283(2) 0.065(2) Uani 1 1 d . . .
H12S H 0.6207 0.1778 0.1043 0.098 Uiso 1 1 calc R . .
H12T H 0.629 0.2338 0.1194 0.098 Uiso 1 1 calc R . .
H12U H 0.5804 0.208 0.143 0.098 Uiso 1 1 calc R . .
C12S C 0.6646(5) 0.1176(3) 0.1704(3) 0.080(3) Uani 1 1 d . . .
H12V H 0.6948 0.1013 0.1912 0.121 Uiso 1 1 calc R . .
H12W H 0.6701 0.094 0.1462 0.121 Uiso 1 1 calc R . .
H12$ H 0.6215 0.1236 0.1817 0.121 Uiso 1 1 calc R . .
C12Z C 0.7372(3) 0.3260(3) 0.2300(2) 0.0482(17) Uani 1 1 d . . .
H123 H 0.7305 0.3453 0.2568 0.058 Uiso 1 1 calc R . .
H121 H 0.7188 0.3517 0.2087 0.058 Uiso 1 1 calc R . .
C13A C 0.8993(3) 0.2773(2) 0.1714(2) 0.0448(16) Uani 1 1 d . . .
C13B C 0.9398(3) 0.2645(2) 0.20449(18) 0.0397(15) Uani 1 1 d . . .
H13B H 0.9836 0.2505 0.1987 0.048 Uiso 1 1 calc R . .
C13C C 0.9193(3) 0.2712(2) 0.24594(19) 0.0393(15) Uani 1 1 d . . .
C13D C 0.8527(3) 0.2927(2) 0.25326(18) 0.0384(15) Uani 1 1 d . . .
C13E C 0.8093(3) 0.3050(2) 0.22117(19) 0.0381(15) Uani 1 1 d . . .
C13F C 0.8340(4) 0.2964(2) 0.1805(2) 0.0463(17) Uani 1 1 d . . .
H13F H 0.8055 0.3037 0.1585 0.056 Uiso 1 1 calc R . .
C13H C 0.8372(4) 0.3480(3) 0.3161(2) 0.0533(18) Uani 1 1 d . . .
H13A H 0.8538 0.3697 0.2965 0.064 Uiso 1 1 calc R . .
H13C H 0.8695 0.3358 0.3371 0.064 Uiso 1 1 calc R . .
C13I C 0.7784(4) 0.3815(3) 0.3364(3) 0.072(2) Uani 1 1 d . . .
H13D H 0.7601 0.3586 0.354 0.086 Uiso 1 1 calc R . .
H13E H 0.7475 0.3954 0.3149 0.086 Uiso 1 1 calc R . .
C13L C 0.7280(5) 0.4697(4) 0.3768(4) 0.092(3) Uani 1 1 d . . .
H13L H 0.7003 0.4505 0.3911 0.111 Uiso 1 1 calc R . .
C13M C 0.6891(6) 0.4990(5) 0.3407(5) 0.122(4) Uani 1 1 d . . .
H13G H 0.7116 0.5225 0.328 0.183 Uiso 1 1 calc R . .
H13H H 0.6476 0.5198 0.351 0.183 Uiso 1 1 calc R . .
H13I H 0.6836 0.473 0.3201 0.183 Uiso 1 1 calc R . .
C13N C 0.7862(4) 0.4281(3) 0.3627(3) 0.075(2) Uani 1 1 d . . .
H13J H 0.8096 0.4135 0.3873 0.09 Uiso 1 1 calc R . .
H13K H 0.8133 0.4458 0.3469 0.09 Uiso 1 1 calc R . .
C13O C 0.7433(6) 0.5085(5) 0.4099(5) 0.124(5) Uani 1 1 d . . .
H13M H 0.7657 0.4881 0.4326 0.185 Uiso 1 1 calc R . .
H13N H 0.7039 0.5328 0.4204 0.185 Uiso 1 1 calc R . .
H13O H 0.77 0.5289 0.3974 0.185 Uiso 1 1 calc R . .
C13P C 0.9270(4) 0.2673(3) 0.12582(19) 0.0490(17) Uani 1 1 d . . .
C13Q C 0.9634(5) 0.2092(3) 0.1194(2) 0.072(2) Uani 1 1 d . . .
H13P H 0.9347 0.1868 0.1234 0.107 Uiso 1 1 calc R . .
H13Q H 0.9974 0.1999 0.1391 0.107 Uiso 1 1 calc R . .
H13R H 0.9815 0.2037 0.0914 0.107 Uiso 1 1 calc R . .
C13R C 0.8764(4) 0.2843(4) 0.0941(2) 0.065(2) Uani 1 1 d . . .
H13S H 0.8951 0.2748 0.0666 0.098 Uiso 1 1 calc R . .
H13T H 0.8584 0.3227 0.0963 0.098 Uiso 1 1 calc R . .
H13U H 0.8431 0.2665 0.099 0.098 Uiso 1 1 calc R . .
C13S C 0.9774(4) 0.3016(3) 0.1197(2) 0.062(2) Uani 1 1 d . . .
H13V H 0.9932 0.2978 0.0912 0.092 Uiso 1 1 calc R . .
H13W H 1.0128 0.2888 0.138 0.092 Uiso 1 1 calc R . .
H13$ H 0.9569 0.3389 0.1261 0.092 Uiso 1 1 calc R . .
C13Z C 0.9658(3) 0.2570(3) 0.28100(19) 0.0427(15) Uani 1 1 d . . .
H130 H 0.9465 0.2778 0.3058 0.051 Uiso 1 1 calc R . .
H131 H 1.0042 0.2679 0.2735 0.051 Uiso 1 1 calc R . .
C14A C 1.0455(3) 0.1044(2) 0.2729(2) 0.0433(16) Uani 1 1 d . . .
C14B C 1.0234(3) 0.1591(3) 0.26401(19) 0.0409(15) Uani 1 1 d . . .
H14B H 1.0342 0.1707 0.2381 0.049 Uiso 1 1 calc R . .
C14C C 0.9859(3) 0.1972(2) 0.29212(17) 0.0363(14) Uani 1 1 d . . .
C14D C 0.9668(3) 0.1803(2) 0.33008(18) 0.0364(14) Uani 1 1 d . . .
C14E C 0.9872(3) 0.1242(2) 0.34036(18) 0.0370(14) Uani 1 1 d . . .
C14F C 1.0268(3) 0.0892(3) 0.3121(2) 0.0419(15) Uani 1 1 d . . .
H14F H 1.0421 0.0533 0.3194 0.05 Uiso 1 1 calc R . .
C14H C 0.9511(3) 0.2388(2) 0.39101(19) 0.0435(16) Uani 1 1 d . . .
H14A H 0.9743 0.2636 0.3805 0.052 Uiso 1 1 calc R . .
H14C H 0.9809 0.2106 0.4059 0.052 Uiso 1 1 calc R . .
C14I C 0.8972(3) 0.2680(3) 0.4196(2) 0.0480(17) Uani 1 1 d . . .
H14D H 0.8714 0.2438 0.4273 0.058 Uiso 1 1 calc R . .
H14E H 0.8698 0.298 0.405 0.058 Uiso 1 1 calc R . .
C14L C 0.9212(4) 0.2891(3) 0.4589(2) 0.0531(18) Uani 1 1 d . . .
H14G H 0.9435 0.3157 0.451 0.064 Uiso 1 1 calc R . .
H14H H 0.9523 0.2595 0.4715 0.064 Uiso 1 1 calc R . .
C14M C 0.8692(4) 0.3145(4) 0.4916(2) 0.069(2) Uani 1 1 d . . .
H14M H 0.8497 0.286 0.5006 0.083 Uiso 1 1 calc R . .
C14N C 0.8174(7) 0.3582(5) 0.4775(4) 0.112(4) Uani 1 1 d . . .
H14I H 0.8349 0.3848 0.4645 0.168 Uiso 1 1 calc R . .
H14J H 0.7901 0.3744 0.5009 0.168 Uiso 1 1 calc R . .
H14K H 0.7926 0.3445 0.4575 0.168 Uiso 1 1 calc R . .
C14O C 0.8987(5) 0.3328(5) 0.5302(3) 0.103(4) Uani 1 1 d . . .
H14L H 0.9121 0.3646 0.5239 0.154 Uiso 1 1 calc R . .
H14N H 0.9354 0.3046 0.5381 0.154 Uiso 1 1 calc R . .
H14O H 0.8674 0.3406 0.5528 0.154 Uiso 1 1 calc R . .
C14P C 1.0900(4) 0.0643(3) 0.2431(2) 0.0554(19) Uani 1 1 d . . .
C14Q C 1.0772(6) 0.0802(5) 0.1962(3) 0.112(4) Uani 1 1 d . . .
H14P H 1.0806 0.1162 0.1923 0.168 Uiso 1 1 calc R . .
H14Q H 1.0347 0.0783 0.1891 0.168 Uiso 1 1 calc R . .
H14R H 1.1084 0.0556 0.1784 0.168 Uiso 1 1 calc R . .
C14R C 1.0811(6) 0.0070(3) 0.2476(3) 0.093(3) Uani 1 1 d . . .
H14S H 1.1127 -0.018 0.2303 0.14 Uiso 1 1 calc R . .
H14T H 1.0387 0.0068 0.2391 0.14 Uiso 1 1 calc R . .
H14U H 1.0865 -0.0034 0.2763 0.14 Uiso 1 1 calc R . .
C14S C 1.1594(5) 0.0625(4) 0.2531(4) 0.109(4) Uani 1 1 d . . .
H14V H 1.1678 0.0515 0.2815 0.164 Uiso 1 1 calc R . .
H14W H 1.1661 0.0977 0.2498 0.164 Uiso 1 1 calc R . .
H14$ H 1.1882 0.0372 0.2345 0.164 Uiso 1 1 calc R . .
C14Z C 0.9652(3) 0.1041(3) 0.38016(19) 0.0417(15) Uani 1 1 d . . .
H140 H 0.9532 0.1338 0.4005 0.05 Uiso 1 1 calc R . .
H141 H 1.0008 0.0768 0.3913 0.05 Uiso 1 1 calc R . .
C15A C 0.8671(3) 0.0079(2) 0.3459(2) 0.0443(16) Uani 1 1 d . . .
C15B C 0.9169(3) 0.0323(2) 0.35251(19) 0.0395(15) Uani 1 1 d . . .
H15B H 0.9578 0.0155 0.3415 0.047 Uiso 1 1 calc R . .
C15C C 0.9079(3) 0.0802(2) 0.37466(18) 0.0383(15) Uani 1 1 d . . .
C15D C 0.8479(3) 0.1047(2) 0.39212(18) 0.0383(15) Uani 1 1 d . . .
C15E C 0.7949(3) 0.0833(2) 0.38477(19) 0.0411(16) Uani 1 1 d . . .
C15F C 0.8069(3) 0.0351(2) 0.3620(2) 0.0408(15) Uani 1 1 d . . .
H15F H 0.7726 0.0203 0.3572 0.049 Uiso 1 1 calc R . .
C15H C 0.8306(3) 0.1518(3) 0.45844(19) 0.0520(18) Uani 1 1 d . . .
H15A H 0.8051 0.1272 0.4655 0.062 Uiso 1 1 calc R . .
H15C H 0.8074 0.1875 0.4689 0.062 Uiso 1 1 calc R . .
C15I C 0.8927(4) 0.1349(3) 0.4795(2) 0.059(2) Uani 1 1 d . . .
H15D H 0.9187 0.1591 0.4721 0.071 Uiso 1 1 calc R . .
H15E H 0.9156 0.0989 0.4696 0.071 Uiso 1 1 calc R . .
C15L C 0.8844(4) 0.1349(4) 0.5283(2) 0.067(2) Uani 1 1 d . . .
H15G H 0.8609 0.1709 0.5378 0.08 Uiso 1 1 calc R . .
H15H H 0.8583 0.1107 0.5354 0.08 Uiso 1 1 calc R . .
C15M C 0.9468(5) 0.1182(4) 0.5517(2) 0.074(2) Uani 1 1 d . . .
H15M H 0.9342 0.1184 0.5814 0.089 Uiso 1 1 calc R . .
C15N C 0.9858(5) 0.1589(5) 0.5482(3) 0.095(3) Uani 1 1 d . . .
H15I H 1.0199 0.1507 0.5679 0.143 Uiso 1 1 calc R . .
H15J H 0.9584 0.1945 0.5542 0.143 Uiso 1 1 calc R . .
H15K H 1.0037 0.1574 0.5203 0.143 Uiso 1 1 calc R . .
C15O C 0.9860(7) 0.0653(4) 0.5425(4) 0.108(4) Uani 1 1 d . . .
H15L H 1.0059 0.0644 0.5153 0.161 Uiso 1 1 calc R . .
H15N H 0.9599 0.0403 0.5429 0.161 Uiso 1 1 calc R . .
H15O H 1.0187 0.0555 0.5631 0.161 Uiso 1 1 calc R . .
C15P C 0.8802(3) -0.0463(3) 0.3226(2) 0.0471(17) Uani 1 1 d . . .
C15Q C 0.9040(5) -0.0419(4) 0.2795(3) 0.086(3) Uani 1 1 d . . .
H15P H 0.8709 -0.0177 0.2642 0.129 Uiso 1 1 calc R . .
H15Q H 0.9154 -0.0768 0.266 0.129 Uiso 1 1 calc R . .
H15R H 0.9413 -0.0281 0.2804 0.129 Uiso 1 1 calc R . .
C15R C 0.8196(4) -0.0661(3) 0.3197(2) 0.059(2) Uani 1 1 d . . .
H15S H 0.7891 -0.0425 0.3023 0.089 Uiso 1 1 calc R . .
H15T H 0.801 -0.0664 0.3472 0.089 Uiso 1 1 calc R . .
H15U H 0.8307 -0.102 0.3077 0.089 Uiso 1 1 calc R . .
C15S C 0.9299(5) -0.0884(3) 0.3472(4) 0.088(3) Uani 1 1 d . . .
H15V H 0.9432 -0.1216 0.3312 0.131 Uiso 1 1 calc R . .
H15W H 0.9108 -0.0947 0.3734 0.131 Uiso 1 1 calc R . .
H15$ H 0.9667 -0.0751 0.3525 0.131 Uiso 1 1 calc R . .
C15Z C 0.7277(3) 0.1103(3) 0.40158(19) 0.0433(16) Uani 1 1 d . . .
H150 H 0.7279 0.1447 0.4145 0.052 Uiso 1 1 calc R . .
H151 H 0.717 0.0881 0.4233 0.052 Uiso 1 1 calc R . .
C16A C 0.2807(3) 0.4383(2) 0.4086(2) 0.0396(15) Uani 1 1 d . . .
C16B C 0.3355(3) 0.4108(3) 0.3877(2) 0.0443(16) Uani 1 1 d . . .
H16B H 0.3448 0.4229 0.3617 0.053 Uiso 1 1 calc R . .
C16C C 0.3779(3) 0.3658(2) 0.40341(18) 0.0381(15) Uani 1 1 d . . .
C16D C 0.3648(3) 0.3496(2) 0.44306(18) 0.0351(14) Uani 1 1 d . . .
C16E C 0.3074(3) 0.3733(2) 0.46386(18) 0.0363(14) Uani 1 1 d . . .
C16F C 0.2665(3) 0.4171(2) 0.44683(19) 0.0380(15) Uani 1 1 d . . .
H16F H 0.2279 0.4336 0.4609 0.046 Uiso 1 1 calc R . .
C16H C 0.4392(4) 0.3224(3) 0.4980(2) 0.0518(18) Uani 1 1 d . . .
H165 H 0.4354 0.2981 0.5202 0.062 Uiso 1 1 calc R . .
H166 H 0.4144 0.3584 0.5066 0.062 Uiso 1 1 calc R . .
C16I C 0.5083(4) 0.3224(3) 0.4932(2) 0.0548(19) Uani 1 1 d . . .
C16N C 0.2376(4) 0.4925(3) 0.3925(2) 0.0520(18) Uani 1 1 d . . .
C16O C 0.2761(4) 0.5351(3) 0.3974(3) 0.068(2) Uani 1 1 d . . .
H16C H 0.248 0.5704 0.3935 0.102 Uiso 1 1 calc R . .
H16D H 0.3105 0.5281 0.3768 0.102 Uiso 1 1 calc R . .
H16E H 0.2937 0.5331 0.4249 0.102 Uiso 1 1 calc R . .
C16P C 0.2253(4) 0.4871(3) 0.3460(2) 0.063(2) Uani 1 1 d . . .
H16F H 0.2024 0.4602 0.3419 0.095 Uiso 1 1 calc R . .
H16G H 0.2656 0.4767 0.3307 0.095 Uiso 1 1 calc R . .
H16H H 0.2 0.5211 0.3362 0.095 Uiso 1 1 calc R . .
C16Q C 0.1743(4) 0.5117(3) 0.4158(3) 0.062(2) Uani 1 1 d . . .
H16I H 0.1498 0.4859 0.4121 0.092 Uiso 1 1 calc R . .
H16J H 0.1508 0.5459 0.4053 0.092 Uiso 1 1 calc R . .
H16K H 0.1818 0.5157 0.4451 0.092 Uiso 1 1 calc R . .
C16 C 0.2472(3) 0.3079(3) 0.3680(2) 0.0480(17) Uani 1 1 d . . .
H16A H 0.2573 0.3333 0.3873 0.072 Uiso 1 1 calc R . .
H16B H 0.2823 0.2757 0.3663 0.072 Uiso 1 1 calc R . .
H16C H 0.2088 0.2991 0.3775 0.072 Uiso 1 1 calc R . .
C15 C 0.2370(3) 0.3315(3) 0.3269(2) 0.0487(17) Uani 1 1 d . . .
C16Z C 0.4388(3) 0.3379(3) 0.37835(19) 0.0463(16) Uani 1 1 d . . .
H16O H 0.4644 0.3086 0.3945 0.056 Uiso 1 1 calc R . .
H16P H 0.4641 0.3635 0.3738 0.056 Uiso 1 1 calc R . .
C17A C 0.4211(3) 0.3225(3) 0.2598(2) 0.0409(15) Uani 1 1 d . . .
C17B C 0.4306(3) 0.3427(3) 0.29909(19) 0.0434(16) Uani 1 1 d . . .
H17B H 0.4411 0.3754 0.3011 0.052 Uiso 1 1 calc R . .
C17C C 0.4249(3) 0.3151(3) 0.33552(19) 0.0405(15) Uani 1 1 d . . .
C17D C 0.4070(3) 0.2677(2) 0.33235(18) 0.0375(15) Uani 1 1 d . . .
C17E C 0.3969(3) 0.2454(3) 0.29305(19) 0.0403(15) Uani 1 1 d . . .
C17F C 0.4067(3) 0.2739(3) 0.2574(2) 0.0450(16) Uani 1 1 d . . .
H17F H 0.4032 0.2591 0.2311 0.054 Uiso 1 1 calc R . .
C17H C 0.4519(3) 0.2012(3) 0.3810(2) 0.0475(17) Uani 1 1 d . . .
H17A H 0.4866 0.217 0.3878 0.057 Uiso 1 1 calc R . .
H17B H 0.4668 0.1743 0.3588 0.057 Uiso 1 1 calc R . .
C17I C 0.4306(4) 0.1754(3) 0.4196(2) 0.0524(18) Uani 1 1 d . . .
H17C H 0.4185 0.2025 0.4419 0.063 Uiso 1 1 calc R . .
H17D H 0.3927 0.1635 0.4129 0.063 Uiso 1 1 calc R . .
C17L C 0.4816(4) 0.1284(3) 0.4348(2) 0.062(2) Uani 1 1 d . . .
H17E H 0.4924 0.1015 0.4123 0.075 Uiso 1 1 calc R . .
H17F H 0.463 0.1127 0.4576 0.075 Uiso 1 1 calc R . .
C17M C 0.5437(4) 0.1383(3) 0.4497(3) 0.064(2) Uani 1 1 d . . .
H17M H 0.5648 0.1503 0.4257 0.077 Uiso 1 1 calc R . .
C17N C 0.5345(5) 0.1815(4) 0.4837(3) 0.089(3) Uani 1 1 d . . .
H17G H 0.5098 0.2153 0.4732 0.134 Uiso 1 1 calc R . .
H17H H 0.5758 0.1849 0.4921 0.134 Uiso 1 1 calc R . .
H17I H 0.5122 0.1717 0.5073 0.134 Uiso 1 1 calc R . .
C17O C 0.5892(5) 0.0869(4) 0.4650(3) 0.095(4) Uani 1 1 d . . .
H17J H 0.565 0.0662 0.4797 0.143 Uiso 1 1 calc R . .
H17K H 0.6196 0.0958 0.4835 0.143 Uiso 1 1 calc R . .
H17L H 0.6119 0.0661 0.4415 0.143 Uiso 1 1 calc R . .
C17P C 0.4270(4) 0.3533(3) 0.2196(2) 0.0563(19) Uani 1 1 d . . .
C17Q C 0.3632(6) 0.3657(6) 0.1990(4) 0.142(6) Uani 1 1 d . . .
H17N H 0.3327 0.3934 0.2149 0.213 Uiso 1 1 calc R . .
H17O H 0.3482 0.3337 0.1977 0.213 Uiso 1 1 calc R . .
H17P H 0.3676 0.3779 0.1711 0.213 Uiso 1 1 calc R . .
C17R C 0.4783(7) 0.3171(4) 0.1895(3) 0.112(4) Uani 1 1 d . . .
H17Q H 0.4623 0.2882 0.1787 0.169 Uiso 1 1 calc R . .
H17R H 0.5171 0.3024 0.2043 0.169 Uiso 1 1 calc R . .
H17S H 0.4871 0.3382 0.1667 0.169 Uiso 1 1 calc R . .
C17S C 0.4450(7) 0.4051(4) 0.2272(3) 0.109(4) Uani 1 1 d . . .
H17T H 0.4446 0.4234 0.2012 0.164 Uiso 1 1 calc R . .
H17U H 0.4874 0.3973 0.2385 0.164 Uiso 1 1 calc R . .
H17V H 0.4146 0.4276 0.2466 0.164 Uiso 1 1 calc R . .
C17Z C 0.3768(3) 0.1941(2) 0.2882(2) 0.0394(15) Uani 1 1 d . . .
H17W H 0.3865 0.174 0.3138 0.047 Uiso 1 1 calc R . .
H17$ H 0.4027 0.1725 0.2658 0.047 Uiso 1 1 calc R . .
C18A C 0.2158(3) 0.2289(2) 0.23158(19) 0.0400(15) Uani 1 1 d . . .
C18B C 0.2800(3) 0.2235(3) 0.2421(2) 0.0491(17) Uani 1 1 d . . .
H18B H 0.3064 0.2356 0.2234 0.059 Uiso 1 1 calc R . .
C18C C 0.3062(3) 0.2012(2) 0.27893(18) 0.0380(15) Uani 1 1 d . . .
C18D C 0.2658(3) 0.1835(2) 0.30701(18) 0.0380(15) Uani 1 1 d . . .
C18E C 0.2015(3) 0.1899(2) 0.29888(18) 0.0398(15) Uani 1 1 d . . .
C18F C 0.1787(3) 0.2114(2) 0.2607(2) 0.0398(15) Uani 1 1 d . . .
H18F H 0.136 0.2141 0.2546 0.048 Uiso 1 1 calc R . .
C18H C 0.3108(4) 0.1017(3) 0.3384(2) 0.0531(18) Uani 1 1 d . . .
H18A H 0.3455 0.0922 0.3175 0.064 Uiso 1 1 calc R . .
H18B H 0.2755 0.0884 0.3285 0.064 Uiso 1 1 calc R . .
C18I C 0.3341(4) 0.0756(3) 0.3797(2) 0.0579(19) Uani 1 1 d . . .
H18C H 0.3725 0.0858 0.3877 0.069 Uiso 1 1 calc R . .
H18D H 0.3012 0.0891 0.4013 0.069 Uiso 1 1 calc R . .
C18L C 0.3489(7) 0.0153(4) 0.3769(3) 0.112(4) Uani 1 1 d U . .
H18E H 0.3781 0.0026 0.3532 0.134 Uiso 1 1 calc R . .
H18F H 0.3092 0.0055 0.3713 0.134 Uiso 1 1 calc R . .
C18M C 0.4440(9) -0.0296(11) 0.4107(5) 0.229(9) Uani 1 1 d U . .
H18G H 0.4574 -0.0075 0.3903 0.343 Uiso 1 1 calc R . .
H18H H 0.4578 -0.0667 0.4016 0.343 Uiso 1 1 calc R . .
H18I H 0.463 -0.0253 0.4371 0.343 Uiso 1 1 calc R . .
C18N C 0.3783(8) -0.0140(5) 0.4153(4) 0.128(4) Uani 1 1 d U . .
H18N H 0.3624 0.005 0.4418 0.154 Uiso 1 1 calc R . .
C18O C 0.3725(14) -0.0756(5) 0.4127(6) 0.239(10) Uani 1 1 d U . .
H18J H 0.3288 -0.0759 0.4192 0.358 Uiso 1 1 calc R . .
H18K H 0.4007 -0.097 0.4325 0.358 Uiso 1 1 calc R . .
H18L H 0.3843 -0.0902 0.385 0.358 Uiso 1 1 calc R . .
C18P C 0.1873(3) 0.2530(3) 0.1914(2) 0.0513(18) Uani 1 1 d . . .
C18Q C 0.2370(4) 0.2726(3) 0.1633(2) 0.062(2) Uani 1 1 d . . .
H18M H 0.2749 0.2433 0.1584 0.094 Uiso 1 1 calc R . .
H18O H 0.2486 0.3019 0.1774 0.094 Uiso 1 1 calc R . .
H18P H 0.218 0.2847 0.1371 0.094 Uiso 1 1 calc R . .
C18R C 0.1610(4) 0.2135(3) 0.1658(2) 0.063(2) Uani 1 1 d . . .
H18Q H 0.1949 0.1813 0.1597 0.094 Uiso 1 1 calc R . .
H18R H 0.1446 0.2298 0.14 0.094 Uiso 1 1 calc R . .
H18S H 0.1269 0.2044 0.1814 0.094 Uiso 1 1 calc R . .
C18S C 0.1316(3) 0.3043(3) 0.2023(2) 0.0540(19) Uani 1 1 d . . .
H18T H 0.1138 0.3208 0.1769 0.081 Uiso 1 1 calc R . .
H18U H 0.1481 0.3295 0.2183 0.081 Uiso 1 1 calc R . .
H18V H 0.0987 0.2944 0.2184 0.081 Uiso 1 1 calc R . .
C18Z C 0.1552(3) 0.1783(2) 0.33153(18) 0.0373(14) Uani 1 1 d . . .
H18W H 0.1777 0.1483 0.3483 0.045 Uiso 1 1 calc R . .
H180 H 0.1205 0.1679 0.3176 0.045 Uiso 1 1 calc R . .
C19A C 0.0742(3) 0.3229(2) 0.36826(18) 0.0362(14) Uani 1 1 d . . .
C19B C 0.0991(3) 0.2775(2) 0.34348(18) 0.0364(14) Uani 1 1 d . . .
H19B H 0.0973 0.2805 0.3145 0.044 Uiso 1 1 calc R . .
C19C C 0.1266(3) 0.2276(2) 0.36029(17) 0.0335(14) Uani 1 1 d . . .
C19D C 0.1278(3) 0.2229(2) 0.40319(18) 0.0336(14) Uani 1 1 d . . .
C19E C 0.1040(3) 0.2683(2) 0.42915(18) 0.0391(15) Uani 1 1 d . . .
C19F C 0.0775(3) 0.3169(2) 0.41150(17) 0.0343(14) Uani 1 1 d . . .
H19F H 0.0612 0.347 0.4289 0.041 Uiso 1 1 calc R . .
C19H C 0.1110(3) 0.1392(2) 0.4237(2) 0.0445(16) Uani 1 1 d . . .
H19A H 0.095 0.1344 0.3961 0.053 Uiso 1 1 calc R . .
H19B H 0.0745 0.1565 0.4419 0.053 Uiso 1 1 calc R . .
C19I C 0.1443(4) 0.0857(3) 0.4405(2) 0.0514(18) Uani 1 1 d . . .
H19C H 0.1819 0.0698 0.4228 0.062 Uiso 1 1 calc R . .
H19D H 0.1156 0.0624 0.4384 0.062 Uiso 1 1 calc R . .
C19L C 0.1655(4) 0.0862(3) 0.4852(2) 0.061(2) Uani 1 1 d . . .
H19E H 0.1273 0.0968 0.5032 0.073 Uiso 1 1 calc R . .
H19F H 0.1883 0.1138 0.4882 0.073 Uiso 1 1 calc R . .
C19M C 0.2084(4) 0.0336(3) 0.5011(2) 0.064(2) Uani 1 1 d . . .
H19M H 0.2486 0.0267 0.4846 0.077 Uiso 1 1 calc R . .
C19N C 0.2268(6) 0.0387(4) 0.5457(3) 0.094(3) Uani 1 1 d . . .
H19G H 0.1898 0.042 0.5639 0.141 Uiso 1 1 calc R . .
H19H H 0.2424 0.0702 0.549 0.141 Uiso 1 1 calc R . .
H19I H 0.26 0.0072 0.5528 0.141 Uiso 1 1 calc R . .
C19O C 0.1844(10) -0.0124(5) 0.4941(5) 0.178(8) Uani 1 1 d . . .
H19J H 0.2136 -0.0437 0.5055 0.267 Uiso 1 1 calc R . .
H19K H 0.1808 -0.0179 0.4646 0.267 Uiso 1 1 calc R . .
H19L H 0.1428 -0.0065 0.5076 0.267 Uiso 1 1 calc R . .
C19P C 0.0432(3) 0.3794(2) 0.35117(19) 0.0385(15) Uani 1 1 d . . .
C19Q C 0.0771(3) 0.4197(2) 0.3682(2) 0.0416(15) Uani 1 1 d . . .
H19N H 0.0568 0.4549 0.3581 0.062 Uiso 1 1 calc R . .
H19O H 0.1215 0.4092 0.3591 0.062 Uiso 1 1 calc R . .
H19P H 0.0744 0.4204 0.3983 0.062 Uiso 1 1 calc R . .
C19R C 0.0478(4) 0.3801(3) 0.30277(19) 0.0529(18) Uani 1 1 d . . .
H19Q H 0.0206 0.3597 0.2911 0.079 Uiso 1 1 calc R . .
H19R H 0.0916 0.3644 0.2936 0.079 Uiso 1 1 calc R . .
H19S H 0.034 0.4167 0.2936 0.079 Uiso 1 1 calc R . .
C19S C -0.0271(3) 0.3953(3) 0.3642(2) 0.0471(16) Uani 1 1 d . . .
H19T H -0.0311 0.3935 0.3941 0.071 Uiso 1 1 calc R . .
H19U H -0.0483 0.3711 0.3512 0.071 Uiso 1 1 calc R . .
H19V H -0.0466 0.4315 0.3556 0.071 Uiso 1 1 calc R . .
C19Z C 0.1078(3) 0.2640(2) 0.47719(18) 0.0395(15) Uani 1 1 d . . .
H19W H 0.065 0.2673 0.4889 0.047 Uiso 1 1 calc R . .
H19$ H 0.1349 0.2287 0.4841 0.047 Uiso 1 1 calc R . .
C20A C 0.1138(3) 0.3892(2) 0.53911(19) 0.0382(15) Uani 1 1 d . . .
C20B C 0.0936(3) 0.3484(2) 0.52027(18) 0.0389(15) Uani 1 1 d . . .
H20B H 0.0506 0.3485 0.5235 0.047 Uiso 1 1 calc R . .
C20C C 0.1346(3) 0.3069(2) 0.49652(17) 0.0380(15) Uani 1 1 d . . .
C20D C 0.1989(3) 0.3083(2) 0.49054(17) 0.0395(16) Uani 1 1 d . . .
C20E C 0.2217(3) 0.3497(2) 0.51058(18) 0.0368(15) Uani 1 1 d . . .
C20F C 0.1789(3) 0.3883(2) 0.53398(18) 0.0362(14) Uani 1 1 d . . .
H20F H 0.1934 0.4153 0.5471 0.043 Uiso 1 1 calc R . .
C20H C 0.2627(4) 0.2183(3) 0.4729(3) 0.070(2) Uani 1 1 d . . .
H20A H 0.2835 0.199 0.4478 0.084 Uiso 1 1 calc R . .
H20B H 0.2251 0.2056 0.4791 0.084 Uiso 1 1 calc R . .
C20I C 0.3067(4) 0.2036(3) 0.5071(2) 0.0557(19) Uani 1 1 d . . .
H20C H 0.285 0.2179 0.5334 0.067 Uiso 1 1 calc R . .
H20D H 0.3431 0.2188 0.5031 0.067 Uiso 1 1 calc R . .
C20L C 0.3308(4) 0.1410(3) 0.5086(3) 0.078(3) Uani 1 1 d . . .
H20E H 0.2943 0.127 0.5153 0.094 Uiso 1 1 calc R . .
H20F H 0.3467 0.1273 0.4808 0.094 Uiso 1 1 calc R . .
C20M C 0.4050(6) 0.0555(4) 0.5329(4) 0.121(4) Uani 1 1 d . . .
H20G H 0.3681 0.0413 0.5351 0.181 Uiso 1 1 calc R . .
H20H H 0.435 0.04 0.554 0.181 Uiso 1 1 calc R . .
H20I H 0.4252 0.0465 0.5057 0.181 Uiso 1 1 calc R . .
C20N C 0.3829(5) 0.1189(4) 0.5392(3) 0.095(3) Uani 1 1 d . . .
H20N H 0.4196 0.1336 0.5333 0.114 Uiso 1 1 calc R . .
C20O C 0.3594(5) 0.1334(6) 0.5833(3) 0.121(5) Uani 1 1 d . . .
H20J H 0.3764 0.1619 0.5936 0.181 Uiso 1 1 calc R . .
H20K H 0.3736 0.1024 0.6005 0.181 Uiso 1 1 calc R . .
H20L H 0.3132 0.1451 0.5841 0.181 Uiso 1 1 calc R . .
C20P C 0.0675(3) 0.4363(2) 0.5655(2) 0.0462(17) Uani 1 1 d . . .
C20Q C 0.0678(3) 0.4908(3) 0.5453(2) 0.0543(18) Uani 1 1 d . . .
H20J H 0.0569 0.4898 0.5163 0.081 Uiso 1 1 calc R . .
H20K H 0.1098 0.4966 0.5473 0.081 Uiso 1 1 calc R . .
H20L H 0.0367 0.5197 0.5596 0.081 Uiso 1 1 calc R . .
C20R C 0.0906(4) 0.4349(3) 0.6103(2) 0.0539(19) Uani 1 1 d . . .
H20M H 0.0687 0.4679 0.6248 0.081 Uiso 1 1 calc R . .
H20N H 0.1362 0.431 0.6101 0.081 Uiso 1 1 calc R . .
H20O H 0.0815 0.4049 0.6243 0.081 Uiso 1 1 calc R . .
C20S C -0.0011(4) 0.4302(3) 0.5657(3) 0.068(2) Uani 1 1 d . . .
H20P H -0.0013 0.3958 0.5769 0.102 Uiso 1 1 calc R . .
H20Q H -0.0165 0.4325 0.5376 0.102 Uiso 1 1 calc R . .
H20R H -0.0286 0.4585 0.5828 0.102 Uiso 1 1 calc R . .
C20Z C 0.2903(3) 0.3510(3) 0.50581(19) 0.0415(15) Uani 1 1 d . . .
H20S H 0.3176 0.3146 0.5086 0.05 Uiso 1 1 calc R . .
H20T H 0.3 0.3729 0.5285 0.05 Uiso 1 1 calc R . .
N1 N 0.2403(3) 0.2686(2) 0.82750(17) 0.0443(13) Uani 1 1 d . . .
H1A H 0.2018 0.281 0.8401 0.066 Uiso 1 1 calc R . .
H1B H 0.2707 0.2618 0.8467 0.066 Uiso 1 1 calc R . .
H1C H 0.2415 0.2384 0.8131 0.066 Uiso 1 1 calc R . .
N6 N 0.7904(4) 0.1306(5) 0.8096(3) 0.108(3) Uani 1 1 d . . .
N9 N 0.7955(3) 0.2182(2) 0.33640(17) 0.0464(14) Uani 1 1 d . . .
H9A H 0.8298 0.2036 0.3516 0.07 Uiso 1 1 calc R . .
H9B H 0.7609 0.2291 0.3532 0.07 Uiso 1 1 calc R . .
H9C H 0.802 0.2462 0.3228 0.07 Uiso 1 1 calc R . .
N14 N 0.2261(3) 0.3522(3) 0.2955(2) 0.0699(19) Uani 1 1 d . . .
O1G O 0.3478(2) 0.29487(16) 0.86206(13) 0.0437(11) Uani 1 1 d . . .
O1L O 0.2916(2) 0.2317(2) 0.90362(16) 0.0597(13) Uani 1 1 d . . .
O1M O 0.3686(3) 0.2116(3) 0.95137(17) 0.0789(18) Uani 1 1 d . . .
O2G O 0.3701(2) 0.18403(16) 0.79555(13) 0.0446(11) Uani 1 1 d . . .
O3G O 0.1851(2) 0.35524(17) 0.90379(13) 0.0479(11) Uani 1 1 d . . .
O4G O 0.11011(19) 0.27744(16) 0.84799(12) 0.0377(10) Uani 1 1 d . . .
O5G O 0.2154(2) 0.17687(15) 0.78652(12) 0.0398(10) Uani 1 1 d . . .
O6G O 0.60315(19) 0.21825(16) 0.96721(12) 0.0403(10) Uani 1 1 d . . .
O6L O 0.4797(2) 0.2137(3) 0.96333(16) 0.0712(16) Uani 1 1 d . . .
H6L H 0.4449 0.2064 0.9634 0.107 Uiso 1 1 calc R . .
O6M O 0.4661(3) 0.2153(3) 1.03100(17) 0.0804(18) Uani 1 1 d . . .
O7G O 0.6185(2) 0.26990(18) 0.87035(13) 0.0495(11) Uani 1 1 d . . .
O8G O 0.7403(3) 0.3285(2) 0.84567(19) 0.0697(15) Uani 1 1 d U . .
O9G O 0.8707(2) 0.32525(15) 0.92222(13) 0.0401(10) Uani 1 1 d . . .
O10G O 0.7705(2) 0.24447(18) 0.97643(13) 0.0496(12) Uani 1 1 d . . .
O11G O 0.6745(2) 0.21317(15) 0.36591(12) 0.0390(10) Uani 1 1 d . . .
O11L O 0.7303(2) 0.28038(19) 0.40336(16) 0.0572(13) Uani 1 1 d . . .
O11M O 0.6444(2) 0.3188(2) 0.44314(16) 0.0630(14) Uani 1 1 d . . .
O12G O 0.6554(2) 0.31391(15) 0.30043(12) 0.0391(10) Uani 1 1 d . . .
O13G O 0.8269(2) 0.30206(16) 0.29441(12) 0.0446(11) Uani 1 1 d . . .
O14G O 0.9237(2) 0.21532(16) 0.35627(12) 0.0393(10) Uani 1 1 d . . .
O15G O 0.8371(2) 0.15327(16) 0.41385(12) 0.0432(11) Uani 1 1 d . . .
O16G O 0.4111(2) 0.30658(16) 0.46088(13) 0.0453(11) Uani 1 1 d . . .
O16L O 0.5312(2) 0.3189(2) 0.45556(14) 0.0538(12) Uani 1 1 d . . .
H16Q H 0.5701 0.305 0.4556 0.081 Uiso 1 1 calc R . .
O16M O 0.5387(3) 0.3257(3) 0.52516(17) 0.0856(19) Uani 1 1 d . . .
O17G O 0.3973(2) 0.24139(17) 0.36828(12) 0.0434(11) Uani 1 1 d . . .
O18G O 0.2897(2) 0.15942(16) 0.34400(12) 0.0407(10) Uani 1 1 d . . .
O19G O 0.1542(2) 0.17284(15) 0.42100(12) 0.0400(10) Uani 1 1 d . . .
O20G O 0.2414(2) 0.27423(16) 0.46368(12) 0.0441(11) Uani 1 1 d . . .

loop_
_atom_site_aniso_label
_atom_site_aniso_U_11
_atom_site_aniso_U_22
_atom_site_aniso_U_33
_atom_site_aniso_U_23
_atom_site_aniso_U_13
_atom_site_aniso_U_12
C1A 0.049(4) 0.052(4) 0.052(4) 0.006(3) 0.002(4) -0.015(3)
C1B 0.035(4) 0.042(4) 0.051(4) 0.006(3) -0.008(3) -0.013(3)
C1C 0.031(3) 0.053(4) 0.042(3) 0.009(3) -0.006(3) -0.015(3)
C1D 0.039(4) 0.038(4) 0.051(4) 0.004(3) -0.013(3) -0.016(3)
C1E 0.038(4) 0.050(4) 0.050(4) -0.001(3) -0.007(3) -0.016(3)
C1F 0.051(4) 0.034(3) 0.074(5) 0.013(3) -0.016(4) -0.018(3)
C1N 0.055(5) 0.047(4) 0.084(5) 0.019(4) -0.006(4) -0.027(4)
C1O 0.091(7) 0.064(5) 0.136(9) 0.040(6) 0.007(6) -0.023(5)
C1P 0.114(8) 0.066(6) 0.145(10) 0.011(6) 0.055(8) -0.042(6)
C1Q 0.061(5) 0.077(5) 0.038(4) 0.007(3) -0.009(3) -0.005(4)
C1R 0.124(9) 0.111(8) 0.137(9) 0.048(7) -0.023(8) -0.089(8)
C2 0.051(4) 0.042(4) 0.057(4) 0.001(3) 0.007(3) -0.020(3)
C3 0.060(5) 0.058(4) 0.052(4) 0.005(3) -0.008(4) -0.025(4)
C4 0.117(8) 0.048(4) 0.067(5) 0.009(4) -0.015(5) -0.023(5)
C5 0.256(18) 0.096(8) 0.076(7) 0.020(6) -0.046(9) -0.070(10)
C1Z 0.052(4) 0.044(4) 0.051(4) 0.001(3) -0.004(3) -0.018(3)
C2A 0.051(4) 0.029(3) 0.067(4) 0.003(3) -0.014(4) -0.007(3)
C5F 0.096(7) 0.095(6) 0.043(4) 0.006(4) -0.006(4) -0.054(5)
C2F 0.052(4) 0.032(3) 0.060(4) -0.004(3) -0.013(3) -0.013(3)
C2E 0.042(4) 0.033(3) 0.046(3) -0.004(3) -0.008(3) -0.014(3)
C2D 0.046(4) 0.024(3) 0.036(3) -0.002(2) 0.002(3) 0.001(3)
C2C 0.044(4) 0.033(3) 0.042(3) -0.005(3) 0.004(3) -0.009(3)
C2H 0.057(5) 0.066(5) 0.045(4) 0.004(3) 0.000(3) -0.011(4)
C2I 0.059(5) 0.078(5) 0.050(4) -0.003(4) 0.004(4) -0.008(4)
C2L 0.097(7) 0.127(8) 0.045(4) -0.018(5) -0.003(4) -0.026(6)
C2M 0.123(9) 0.228(14) 0.046(5) -0.025(7) 0.004(5) 0.020(9)
C2NA 0.172(16) 0.57(4) 0.052(6) -0.045(12) 0.016(7) -0.01(2)
C2O 0.165(15) 0.225(18) 0.190(15) 0.009(14) 0.078(12) 0.022(12)
C2P 0.064(5) 0.037(4) 0.083(5) 0.024(4) -0.020(4) -0.022(4)
C2Q 0.37(3) 0.32(2) 0.149(12) 0.152(15) -0.140(16) -0.31(2)
C2QA 0.080(6) 0.055(4) 0.077(5) 0.027(4) -0.013(5) -0.027(4)
C2R 0.089(7) 0.057(5) 0.157(10) 0.045(6) -0.036(7) -0.034(5)
C2S 0.114(8) 0.045(5) 0.119(8) 0.011(5) -0.007(7) -0.012(5)
C5SA 0.138(12) 0.35(3) 0.058(7) 0.035(10) 0.012(7) -0.104(15)
C2Z 0.042(4) 0.047(4) 0.041(3) -0.001(3) 0.003(3) -0.006(3)
C3A 0.037(4) 0.042(4) 0.044(4) 0.003(3) 0.004(3) -0.002(3)
C3B 0.038(4) 0.048(4) 0.034(3) 0.006(3) -0.002(3) -0.014(3)
C3C 0.041(4) 0.040(3) 0.034(3) 0.004(3) -0.002(3) -0.018(3)
C3D 0.031(3) 0.043(4) 0.034(3) 0.007(3) -0.001(3) -0.007(3)
C3E 0.034(3) 0.036(3) 0.039(3) -0.002(3) 0.003(3) -0.009(3)
C3F 0.036(4) 0.032(3) 0.044(4) 0.005(3) -0.002(3) -0.006(3)
C3H 0.042(4) 0.045(4) 0.043(4) 0.008(3) -0.004(3) -0.007(3)
C3HA 0.043(4) 0.044(4) 0.049(4) 0.015(3) -0.016(3) -0.017(3)
C3I 0.035(4) 0.064(4) 0.054(4) 0.019(4) -0.012(4) -0.005(4)
C3IA 0.041(4) 0.045(4) 0.040(3) 0.003(3) 0.000(3) -0.008(3)
C3L 0.045(4) 0.089(5) 0.049(4) 0.029(4) -0.012(3) -0.024(4)
C3M 0.054(4) 0.071(5) 0.040(4) 0.014(3) -0.002(3) -0.014(4)
C3N 0.55(4) 0.126(11) 0.092(9) 0.048(8) -0.154(16) -0.162(18)
C3P 0.056(4) 0.043(4) 0.049(4) 0.019(3) -0.011(3) 0.005(3)
C3Q 0.060(5) 0.070(5) 0.063(5) 0.032(4) -0.009(4) -0.015(4)
C3R 0.080(6) 0.075(5) 0.052(4) 0.009(4) -0.024(4) 0.017(5)
C3S 0.048(4) 0.061(4) 0.058(4) 0.021(3) -0.010(4) -0.009(4)
C3Z 0.040(4) 0.035(3) 0.042(3) 0.008(3) -0.001(3) -0.013(3)
C4A 0.044(4) 0.033(3) 0.043(4) -0.001(3) -0.001(3) -0.012(3)
C4B 0.052(4) 0.041(3) 0.039(4) -0.007(3) 0.007(3) -0.012(3)
C4C 0.041(4) 0.026(3) 0.038(3) -0.004(2) 0.006(3) -0.004(3)
C4D 0.040(4) 0.030(3) 0.034(3) 0.002(2) -0.007(3) -0.012(3)
C4E 0.045(4) 0.035(3) 0.041(3) 0.005(3) 0.000(3) -0.017(3)
C2B 0.043(4) 0.037(3) 0.058(4) -0.002(3) -0.010(3) -0.008(3)
C4F 0.043(4) 0.032(3) 0.038(3) -0.004(3) -0.004(3) -0.006(3)
C4H 0.053(4) 0.036(3) 0.044(4) 0.004(3) -0.004(3) -0.010(3)
C4I 0.042(4) 0.040(3) 0.044(4) 0.003(3) -0.005(3) -0.006(3)
C4L 0.038(4) 0.044(4) 0.053(4) 0.004(3) -0.001(3) -0.010(3)
C4M 0.049(4) 0.048(4) 0.051(4) 0.013(3) -0.005(3) -0.012(3)
C4N 0.053(5) 0.068(5) 0.053(4) 0.010(3) -0.010(4) -0.023(4)
C4O 0.089(6) 0.065(5) 0.058(4) 0.018(4) -0.013(4) -0.033(5)
C4P 0.059(5) 0.047(4) 0.033(3) 0.004(3) -0.001(3) -0.012(3)
C4Q 0.069(5) 0.060(4) 0.049(4) 0.009(3) 0.001(4) -0.017(4)
C4S 0.085(6) 0.070(5) 0.046(4) 0.002(4) -0.003(4) -0.013(5)
C4Z 0.038(4) 0.048(4) 0.043(3) -0.007(3) 0.002(3) -0.017(3)
C5A 0.085(6) 0.093(6) 0.049(4) 0.013(4) -0.010(4) -0.058(5)
C5B 0.067(5) 0.074(5) 0.052(4) 0.010(4) -0.003(4) -0.033(4)
C5C 0.040(4) 0.046(4) 0.045(4) 0.002(3) -0.004(3) -0.013(3)
C5D 0.033(3) 0.039(3) 0.038(3) 0.002(3) 0.000(3) -0.003(3)
C5E 0.046(4) 0.055(4) 0.043(4) -0.001(3) 0.000(3) -0.019(3)
C5P 0.122(9) 0.162(10) 0.089(7) 0.072(7) -0.053(7) -0.096(9)
C5Q 0.121(9) 0.160(10) 0.058(5) 0.029(6) -0.022(6) -0.104(8)
C5R 0.157(11) 0.150(11) 0.081(7) 0.057(7) -0.045(7) -0.084(9)
C5Z 0.037(4) 0.045(4) 0.047(4) 0.005(3) -0.009(3) -0.015(3)
C6A 0.042(4) 0.045(4) 0.043(4) -0.002(3) 0.005(3) -0.008(3)
C6B 0.035(4) 0.044(4) 0.038(3) 0.007(3) 0.003(3) -0.012(3)
C6C 0.039(4) 0.033(3) 0.042(3) 0.002(3) 0.006(3) -0.016(3)
C6D 0.030(3) 0.035(3) 0.035(3) 0.002(3) 0.003(3) -0.006(3)
C6E 0.039(4) 0.033(3) 0.041(3) 0.004(3) 0.005(3) -0.008(3)
C6F 0.039(4) 0.047(4) 0.039(3) -0.007(3) 0.004(3) -0.015(3)
C6H 0.037(4) 0.051(4) 0.045(4) 0.000(3) 0.001(3) -0.007(3)
C6I 0.032(4) 0.060(4) 0.037(4) 0.012(3) 0.005(3) 0.000(3)
C6N 0.049(4) 0.054(4) 0.039(3) -0.004(3) -0.003(3) -0.014(3)
C6O 0.148(11) 0.078(6) 0.088(7) -0.038(5) -0.025(7) 0.049(7)
C6P 0.080(6) 0.036(4) 0.138(8) -0.008(4) 0.037(6) -0.015(4)
C6Q 0.047(5) 0.061(5) 0.123(7) -0.027(5) -0.001(5) 0.002(4)
C8 0.042(4) 0.070(5) 0.075(5) 0.012(4) -0.007(4) -0.023(4)
C7 0.042(5) 0.112(7) 0.070(6) 0.011(6) -0.001(4) -0.008(5)
C6Z 0.031(3) 0.050(4) 0.049(4) 0.004(3) -0.005(3) -0.004(3)
C7A 0.044(4) 0.057(4) 0.056(4) -0.011(3) 0.003(3) -0.018(3)
C7B 0.037(4) 0.044(4) 0.056(4) 0.003(3) -0.002(3) -0.012(3)
C7C 0.035(4) 0.058(4) 0.039(4) 0.009(3) 0.004(3) -0.002(3)
C7D 0.026(3) 0.043(4) 0.050(4) 0.004(3) -0.018(3) -0.009(3)
C7E 0.034(4) 0.046(4) 0.039(3) -0.002(3) 0.001(3) -0.016(3)
C7F 0.057(5) 0.070(5) 0.044(4) 0.006(4) 0.011(3) -0.012(4)
C7H 0.073(5) 0.055(4) 0.045(4) -0.007(3) 0.002(4) -0.009(4)
C7I 0.066(5) 0.056(4) 0.049(4) -0.006(3) 0.001(4) -0.029(4)
C7L 0.071(6) 0.089(6) 0.088(6) -0.023(5) 0.013(5) -0.031(5)
C7M 0.052(5) 0.056(4) 0.065(5) -0.004(4) 0.010(4) -0.013(4)
C7N 0.105(8) 0.082(6) 0.088(7) -0.002(5) 0.007(6) -0.008(6)
C7O 0.119(10) 0.203(14) 0.081(7) -0.059(8) -0.035(7) 0.065(10)
C7P 0.067(6) 0.074(5) 0.047(4) -0.013(4) 0.009(4) -0.015(4)
C7Q 0.122(16) 0.100(13) 0.111(13) -0.075(11) 0.056(12) -0.063(11)
C7R 0.15(2) 0.139(17) 0.098(13) -0.063(13) 0.022(14) -0.105(16)
C7S 0.121(15) 0.064(9) 0.102(12) -0.034(8) 0.039(11) -0.040(9)
C7Z 0.051(4) 0.049(4) 0.054(4) 0.010(3) -0.013(3) -0.017(3)
C8A 0.056(5) 0.119(7) 0.048(4) 0.003(4) 0.008(4) -0.036(5)
C8B 0.063(5) 0.095(6) 0.043(4) 0.002(4) -0.010(4) -0.044(5)
C8C 0.051(4) 0.052(4) 0.040(4) 0.011(3) 0.002(3) -0.016(3)
C8D 0.050(4) 0.041(3) 0.038(3) 0.001(3) -0.008(3) -0.024(3)
C8E 0.045(4) 0.052(4) 0.037(3) 0.014(3) -0.007(3) -0.019(3)
C8F 0.043(4) 0.088(5) 0.043(4) 0.005(4) -0.002(3) -0.034(4)
C8H 0.098(8) 0.093(7) 0.129(9) 0.030(7) -0.039(7) 0.000(6)
C8I 0.066(6) 0.070(5) 0.090(6) -0.035(5) -0.003(5) -0.018(4)
C8L 0.091(8) 0.106(8) 0.146(10) 0.023(7) -0.004(7) -0.014(7)
C8M 0.088(8) 0.075(7) 0.171(11) 0.019(7) -0.020(8) -0.003(6)
C8N 0.137(10) 0.099(8) 0.084(7) 0.003(6) 0.037(7) 0.005(7)
C8O 0.093(8) 0.072(6) 0.160(11) -0.004(6) -0.045(8) -0.017(6)
C8P 0.066(6) 0.172(11) 0.069(6) -0.035(6) 0.022(5) -0.064(7)
C8Q 0.077(7) 0.148(10) 0.085(7) -0.044(6) 0.018(5) -0.039(7)
C8R 0.090(9) 0.41(3) 0.046(6) -0.010(10) -0.003(6) -0.012(13)
C8S 0.31(3) 0.30(2) 0.31(3) -0.26(2) 0.25(2) -0.26(2)
C8Z 0.037(4) 0.053(4) 0.047(4) 0.011(3) -0.004(3) -0.024(3)
C9A 0.034(4) 0.049(4) 0.040(3) -0.005(3) 0.000(3) -0.021(3)
C9B 0.037(4) 0.044(4) 0.043(4) 0.010(3) -0.002(3) -0.013(3)
C9C 0.039(4) 0.036(3) 0.037(3) 0.001(3) -0.001(3) -0.007(3)
C9D 0.042(4) 0.038(3) 0.040(3) 0.001(3) 0.005(3) -0.016(3)
C9E 0.032(3) 0.034(3) 0.044(4) 0.005(3) -0.006(3) -0.012(3)
C9F 0.039(4) 0.049(4) 0.031(3) -0.002(3) 0.000(3) -0.018(3)
C9H 0.058(5) 0.042(4) 0.050(4) 0.005(3) 0.003(3) -0.018(3)
C9I 0.062(5) 0.045(4) 0.057(4) -0.012(3) 0.002(4) -0.021(3)
C9L 0.087(6) 0.047(4) 0.060(5) 0.001(3) 0.002(4) -0.017(4)
C9M 0.118(8) 0.043(4) 0.060(5) -0.001(3) 0.005(5) -0.025(5)
C9N 0.163(11) 0.073(6) 0.066(6) -0.016(5) 0.020(6) -0.030(6)
C9O 0.153(11) 0.067(6) 0.095(7) -0.018(5) -0.007(7) 0.003(7)
C9P 0.039(4) 0.039(3) 0.048(4) 0.006(3) 0.001(3) -0.014(3)
C9Q 0.047(4) 0.043(4) 0.056(4) 0.004(3) 0.003(3) -0.021(3)
C9R 0.037(4) 0.054(4) 0.097(6) -0.018(4) 0.005(4) -0.019(3)
C9S 0.095(6) 0.051(4) 0.054(4) -0.013(3) 0.023(4) -0.025(4)
C9Z 0.039(4) 0.038(3) 0.045(4) -0.002(3) 0.000(3) -0.010(3)
C10A 0.037(4) 0.034(3) 0.035(3) -0.003(3) -0.003(3) -0.007(3)
C10B 0.039(4) 0.037(3) 0.034(3) -0.002(3) 0.000(3) -0.011(3)
C10C 0.029(3) 0.047(4) 0.036(3) -0.001(3) -0.004(3) -0.004(3)
C10D 0.037(4) 0.039(3) 0.029(3) 0.004(3) -0.003(3) -0.003(3)
C10E 0.043(4) 0.039(3) 0.029(3) 0.000(3) 0.001(3) -0.003(3)
C10F 0.031(3) 0.043(3) 0.038(3) -0.002(3) 0.000(3) -0.008(3)
C10H 0.057(5) 0.045(4) 0.065(5) 0.008(3) 0.005(4) 0.001(3)
C10I 0.066(6) 0.060(5) 0.086(6) -0.005(4) -0.004(5) -0.015(4)
C10L 0.076(6) 0.066(6) 0.116(8) 0.001(5) 0.003(6) -0.006(5)
C10M 0.102(8) 0.097(7) 0.064(6) -0.005(5) 0.005(5) 0.010(6)
C10N 0.137(12) 0.089(8) 0.151(11) -0.048(8) -0.021(9) 0.002(7)
C10O 0.184(17) 0.183(15) 0.114(10) 0.004(10) 0.051(11) -0.057(13)
C10P 0.036(4) 0.038(3) 0.048(4) 0.005(3) -0.001(3) -0.003(3)
C10Q 0.049(4) 0.051(4) 0.049(4) 0.010(3) -0.002(3) -0.009(3)
C10R 0.049(4) 0.048(4) 0.063(4) 0.000(3) -0.002(4) -0.015(3)
C10S 0.032(4) 0.042(4) 0.058(4) 0.006(3) -0.004(3) 0.005(3)
C10Z 0.031(3) 0.044(3) 0.037(3) -0.001(3) -0.002(3) -0.008(3)
C11A 0.034(4) 0.038(3) 0.052(4) -0.003(3) 0.008(3) -0.014(3)
C11B 0.035(4) 0.035(3) 0.047(4) 0.005(3) 0.008(3) 0.003(3)
C11C 0.028(3) 0.036(3) 0.031(3) 0.001(2) 0.000(3) -0.004(3)
C11D 0.040(4) 0.032(3) 0.035(3) -0.004(3) 0.000(3) -0.020(3)
C11E 0.034(4) 0.038(3) 0.040(3) 0.001(3) 0.002(3) -0.010(3)
C11F 0.035(4) 0.044(4) 0.046(4) 0.004(3) -0.001(3) -0.009(3)
C11H 0.039(4) 0.051(4) 0.046(4) -0.011(3) 0.004(3) -0.008(3)
C11I 0.047(5) 0.048(4) 0.043(4) -0.017(3) -0.007(3) -0.012(3)
C11N 0.037(4) 0.046(4) 0.073(5) -0.010(3) -0.004(4) -0.010(3)
C11O 0.140(10) 0.100(7) 0.101(7) -0.064(6) 0.050(7) -0.067(7)
C11P 0.094(7) 0.061(5) 0.099(6) 0.012(4) -0.024(6) -0.044(5)
C11Q 0.056(5) 0.048(5) 0.174(10) -0.013(5) -0.021(6) -0.021(4)
C10 0.050(4) 0.045(4) 0.057(4) 0.016(3) -0.018(4) -0.020(3)
C11 0.055(5) 0.060(4) 0.041(4) 0.003(3) -0.006(3) -0.024(4)
C12 0.062(5) 0.068(5) 0.054(4) 0.003(4) -0.009(4) -0.011(4)
C13 0.104(8) 0.115(8) 0.062(5) -0.024(5) 0.015(5) -0.037(6)
C11Z 0.031(3) 0.034(3) 0.045(3) -0.001(3) -0.002(3) -0.004(3)
C12A 0.060(5) 0.045(4) 0.035(3) 0.000(3) 0.000(3) -0.016(3)
C12B 0.042(4) 0.044(4) 0.046(4) 0.005(3) -0.005(3) -0.015(3)
C12C 0.039(4) 0.037(3) 0.041(3) 0.007(3) -0.006(3) -0.007(3)
C12D 0.034(4) 0.035(3) 0.039(3) 0.003(3) -0.011(3) -0.009(3)
C12E 0.044(4) 0.039(3) 0.038(3) 0.005(3) -0.008(3) -0.014(3)
C12F 0.051(4) 0.051(4) 0.036(3) 0.009(3) 0.002(3) -0.025(3)
C12H 0.055(4) 0.052(4) 0.047(4) 0.004(3) 0.004(3) -0.011(3)
C12I 0.044(4) 0.035(3) 0.067(4) -0.001(3) -0.001(3) -0.008(3)
C12L 0.060(5) 0.050(4) 0.064(4) -0.002(3) 0.004(4) -0.015(4)
C12M 0.065(5) 0.055(4) 0.075(5) -0.014(4) 0.010(4) -0.009(4)
C12N 0.117(8) 0.078(6) 0.077(6) -0.020(5) 0.026(6) -0.028(6)
C12O 0.117(8) 0.056(5) 0.097(7) -0.014(5) 0.016(6) -0.013(5)
C12P 0.061(5) 0.062(4) 0.040(4) -0.005(3) 0.004(3) -0.024(4)
C12Q 0.062(5) 0.076(5) 0.048(4) -0.010(4) 0.002(4) -0.016(4)
C12R 0.068(5) 0.077(5) 0.060(5) -0.010(4) -0.015(4) -0.034(4)
C12S 0.121(8) 0.063(5) 0.066(5) -0.020(4) 0.021(5) -0.043(5)
C12Z 0.056(4) 0.046(4) 0.050(4) 0.011(3) -0.009(3) -0.025(3)
C13A 0.049(4) 0.034(3) 0.053(4) -0.002(3) 0.005(3) -0.013(3)
C13B 0.044(4) 0.036(3) 0.036(3) 0.004(3) -0.005(3) -0.005(3)
C13C 0.048(4) 0.030(3) 0.044(4) 0.002(3) 0.003(3) -0.016(3)
C13D 0.050(4) 0.037(3) 0.032(3) -0.004(3) 0.002(3) -0.018(3)
C13E 0.046(4) 0.026(3) 0.047(4) 0.003(3) -0.001(3) -0.016(3)
C13F 0.063(5) 0.041(4) 0.044(4) 0.013(3) -0.007(3) -0.030(3)
C13H 0.062(5) 0.055(4) 0.044(4) -0.007(3) 0.010(3) -0.020(4)
C13I 0.054(5) 0.072(5) 0.089(6) -0.018(4) 0.005(4) -0.016(4)
C13L 0.071(6) 0.080(6) 0.134(9) -0.021(6) 0.004(6) -0.036(5)
C13M 0.093(8) 0.084(7) 0.199(13) 0.042(8) -0.028(9) -0.036(6)
C13N 0.069(6) 0.066(5) 0.088(6) -0.030(4) 0.005(5) -0.018(4)
C13O 0.096(9) 0.096(8) 0.178(12) -0.073(8) 0.002(8) -0.029(6)
C13P 0.063(5) 0.049(4) 0.032(3) 0.000(3) 0.001(3) -0.010(3)
C13Q 0.090(6) 0.077(6) 0.052(4) -0.015(4) 0.007(4) -0.032(5)
C13R 0.061(5) 0.090(6) 0.046(4) 0.006(4) 0.004(4) -0.025(4)
C13S 0.066(5) 0.071(5) 0.053(4) 0.002(4) 0.018(4) -0.029(4)
C13Z 0.046(4) 0.049(4) 0.036(3) -0.004(3) -0.002(3) -0.018(3)
C14A 0.049(4) 0.040(4) 0.048(4) -0.007(3) 0.000(3) -0.025(3)
C14B 0.042(4) 0.051(4) 0.032(3) 0.000(3) 0.003(3) -0.017(3)
C14C 0.034(3) 0.049(4) 0.032(3) 0.001(3) -0.011(3) -0.021(3)
C14D 0.031(3) 0.044(4) 0.040(3) -0.008(3) -0.003(3) -0.019(3)
C14E 0.037(4) 0.043(4) 0.036(3) -0.002(3) -0.003(3) -0.018(3)
C14F 0.040(4) 0.040(3) 0.051(4) -0.001(3) -0.010(3) -0.020(3)
C14H 0.047(4) 0.039(3) 0.044(4) -0.002(3) -0.002(3) -0.010(3)
C14I 0.051(4) 0.054(4) 0.043(4) -0.001(3) 0.000(3) -0.022(3)
C14L 0.059(5) 0.057(4) 0.051(4) -0.011(3) 0.007(4) -0.030(4)
C14M 0.054(5) 0.095(6) 0.062(5) -0.023(4) 0.005(4) -0.027(5)
C14N 0.133(11) 0.101(8) 0.095(8) -0.028(6) -0.003(7) -0.022(8)
C14O 0.068(6) 0.146(9) 0.097(7) -0.072(7) 0.011(5) -0.039(6)
C14P 0.059(5) 0.063(4) 0.054(4) -0.015(3) 0.019(4) -0.035(4)
C14Q 0.133(10) 0.107(8) 0.069(6) -0.011(5) 0.034(6) 0.009(7)
C14R 0.124(9) 0.050(5) 0.106(7) -0.029(5) 0.048(7) -0.028(5)
C14S 0.060(6) 0.101(7) 0.155(10) -0.087(7) 0.026(6) -0.009(5)
C14Z 0.043(4) 0.043(3) 0.041(3) -0.001(3) 0.000(3) -0.016(3)
C15A 0.048(4) 0.032(3) 0.052(4) -0.001(3) 0.007(3) -0.011(3)
C15B 0.040(4) 0.029(3) 0.048(4) 0.000(3) 0.002(3) -0.008(3)
C15C 0.038(4) 0.039(3) 0.038(3) 0.006(3) -0.001(3) -0.012(3)
C15D 0.049(4) 0.033(3) 0.034(3) 0.004(3) -0.007(3) -0.012(3)
C15E 0.049(4) 0.035(3) 0.038(3) 0.008(3) 0.001(3) -0.009(3)
C15F 0.037(4) 0.040(4) 0.051(4) 0.002(3) -0.007(3) -0.018(3)
C15H 0.051(4) 0.065(4) 0.038(4) -0.005(3) 0.006(3) -0.014(4)
C15I 0.063(5) 0.074(5) 0.043(4) -0.002(3) 0.004(4) -0.025(4)
C15L 0.072(6) 0.082(5) 0.050(4) -0.001(4) -0.002(4) -0.025(5)
C15M 0.086(6) 0.094(7) 0.048(4) 0.004(4) -0.018(4) -0.033(5)
C15N 0.087(7) 0.124(8) 0.085(6) -0.001(6) -0.025(6) -0.047(7)
C15O 0.137(11) 0.084(7) 0.098(8) -0.018(6) -0.021(7) -0.024(7)
C15P 0.037(4) 0.040(4) 0.067(4) -0.006(3) 0.002(3) -0.014(3)
C15Q 0.087(7) 0.086(6) 0.094(7) -0.040(5) 0.029(6) -0.041(5)
C15R 0.061(5) 0.044(4) 0.072(5) -0.017(3) 0.010(4) -0.014(4)
C15S 0.073(6) 0.051(5) 0.135(8) -0.008(5) -0.015(6) -0.010(4)
C15Z 0.054(4) 0.040(3) 0.039(3) 0.004(3) 0.004(3) -0.018(3)
C16A 0.034(4) 0.037(3) 0.050(4) 0.001(3) -0.001(3) -0.012(3)
C16B 0.051(4) 0.047(4) 0.039(3) 0.007(3) -0.006(3) -0.020(3)
C16C 0.041(4) 0.038(3) 0.039(3) -0.003(3) 0.002(3) -0.016(3)
C16D 0.034(4) 0.027(3) 0.045(4) -0.009(3) -0.007(3) -0.009(3)
C16E 0.039(4) 0.043(3) 0.033(3) -0.002(3) -0.008(3) -0.022(3)
C16F 0.038(4) 0.030(3) 0.048(4) -0.005(3) -0.003(3) -0.012(3)
C16H 0.059(5) 0.060(4) 0.035(3) 0.002(3) -0.007(3) -0.013(4)
C16I 0.048(5) 0.058(4) 0.053(5) -0.003(3) -0.003(4) -0.005(4)
C16N 0.061(5) 0.034(3) 0.064(4) 0.003(3) 0.001(4) -0.016(3)
C16O 0.060(5) 0.037(4) 0.106(6) 0.013(4) 0.002(5) -0.007(4)
C16P 0.062(5) 0.068(5) 0.059(4) 0.028(4) -0.011(4) -0.013(4)
C16Q 0.051(5) 0.046(4) 0.082(5) 0.005(4) -0.010(4) -0.003(4)
C16 0.049(4) 0.048(4) 0.048(4) -0.009(3) -0.006(3) -0.015(3)
C15 0.044(4) 0.046(4) 0.055(5) -0.006(4) -0.005(3) -0.011(3)
C16Z 0.029(3) 0.061(4) 0.045(4) 0.001(3) -0.003(3) -0.004(3)
C17A 0.028(3) 0.047(4) 0.048(4) 0.004(3) -0.003(3) -0.011(3)
C17B 0.034(4) 0.047(4) 0.047(4) 0.000(3) 0.001(3) -0.007(3)
C17C 0.030(3) 0.046(4) 0.042(4) -0.005(3) 0.001(3) -0.005(3)
C17D 0.022(3) 0.049(4) 0.039(3) 0.000(3) 0.001(3) -0.007(3)
C17E 0.029(3) 0.053(4) 0.040(3) 0.006(3) -0.004(3) -0.012(3)
C17F 0.037(4) 0.061(4) 0.036(3) 0.008(3) -0.001(3) -0.011(3)
C17H 0.040(4) 0.062(4) 0.041(4) 0.010(3) -0.003(3) -0.014(3)
C17I 0.058(5) 0.053(4) 0.048(4) 0.006(3) 0.001(3) -0.019(4)
C17L 0.072(6) 0.058(5) 0.061(4) 0.014(4) -0.001(4) -0.023(4)
C17M 0.053(5) 0.062(5) 0.075(5) 0.021(4) 0.006(4) -0.011(4)
C17N 0.081(7) 0.078(6) 0.103(7) 0.009(5) -0.032(6) -0.008(5)
C17O 0.096(7) 0.079(6) 0.086(6) 0.036(5) 0.031(5) 0.020(5)
C17P 0.057(5) 0.065(5) 0.048(4) 0.022(3) -0.009(4) -0.016(4)
C17Q 0.107(9) 0.184(13) 0.145(10) 0.130(10) -0.060(8) -0.046(9)
C17R 0.152(11) 0.094(7) 0.075(6) 0.027(5) 0.029(7) -0.006(7)
C17S 0.165(11) 0.115(8) 0.092(7) 0.054(6) -0.057(7) -0.110(8)
C17Z 0.031(3) 0.040(3) 0.045(3) -0.001(3) 0.004(3) -0.007(3)
C18A 0.032(4) 0.045(4) 0.040(3) -0.006(3) 0.006(3) -0.005(3)
C18B 0.051(5) 0.045(4) 0.050(4) -0.006(3) 0.009(3) -0.011(3)
C18C 0.041(4) 0.035(3) 0.034(3) 0.001(3) -0.002(3) -0.003(3)
C18D 0.040(4) 0.031(3) 0.040(3) -0.005(3) 0.000(3) -0.006(3)
C18E 0.049(4) 0.036(3) 0.035(3) -0.009(3) 0.006(3) -0.014(3)
C18F 0.033(4) 0.034(3) 0.053(4) -0.007(3) -0.002(3) -0.011(3)
C18H 0.061(5) 0.041(4) 0.053(4) 0.001(3) 0.003(4) -0.009(3)
C18I 0.058(5) 0.059(4) 0.053(4) -0.002(3) -0.017(4) -0.008(4)
C18L 0.171(10) 0.054(5) 0.081(6) 0.016(4) -0.013(6) 0.025(6)
C18M 0.141(9) 0.38(3) 0.104(10) 0.107(14) 0.018(9) 0.044(13)
C18N 0.159(9) 0.091(6) 0.099(7) 0.000(6) -0.038(8) 0.030(7)
C18O 0.43(3) 0.070(7) 0.181(15) 0.047(9) -0.092(19) 0.009(11)
C18P 0.043(4) 0.065(4) 0.046(4) -0.003(3) 0.014(3) -0.015(3)
C18Q 0.055(5) 0.074(5) 0.056(4) 0.011(4) 0.008(4) -0.013(4)
C18R 0.064(5) 0.081(5) 0.045(4) 0.003(4) -0.014(4) -0.022(4)
C18S 0.041(4) 0.062(4) 0.049(4) 0.016(3) -0.005(3) 0.004(3)
C18Z 0.041(4) 0.031(3) 0.038(3) -0.007(2) 0.001(3) -0.006(3)
C19A 0.043(4) 0.032(3) 0.035(3) 0.000(3) 0.002(3) -0.011(3)
C19B 0.039(4) 0.042(4) 0.030(3) 0.003(3) -0.007(3) -0.014(3)
C19C 0.032(3) 0.032(3) 0.034(3) 0.000(2) -0.006(3) -0.004(3)
C19D 0.033(3) 0.024(3) 0.043(3) 0.001(3) 0.000(3) -0.005(3)
C19E 0.047(4) 0.033(3) 0.039(3) 0.002(3) -0.003(3) -0.014(3)
C19F 0.033(3) 0.037(3) 0.034(3) -0.007(3) 0.002(3) -0.013(3)
C19H 0.049(4) 0.044(4) 0.048(4) 0.006(3) -0.001(3) -0.027(3)
C19I 0.068(5) 0.039(4) 0.051(4) -0.004(3) -0.002(4) -0.023(3)
C19L 0.065(5) 0.051(4) 0.059(4) 0.010(3) -0.002(4) -0.003(4)
C19M 0.083(6) 0.047(4) 0.064(5) 0.006(3) -0.013(4) -0.019(4)
C19N 0.128(9) 0.059(5) 0.092(7) 0.020(5) -0.049(6) -0.017(5)
C19O 0.29(2) 0.086(8) 0.197(15) 0.074(9) -0.135(15) -0.097(11)
C19P 0.041(4) 0.028(3) 0.045(3) 0.002(3) -0.001(3) -0.006(3)
C19Q 0.045(4) 0.028(3) 0.053(4) -0.002(3) -0.002(3) -0.012(3)
C19R 0.082(5) 0.037(3) 0.040(4) 0.005(3) -0.014(3) -0.014(3)
C19S 0.036(4) 0.046(4) 0.057(4) 0.001(3) -0.006(3) -0.008(3)
C19Z 0.044(4) 0.034(3) 0.036(3) -0.006(3) 0.004(3) -0.004(3)
C20A 0.040(4) 0.031(3) 0.043(3) -0.003(3) -0.007(3) -0.008(3)
C20B 0.032(3) 0.039(3) 0.042(3) 0.002(3) 0.008(3) -0.005(3)
C20C 0.045(4) 0.039(3) 0.030(3) 0.002(3) 0.003(3) -0.011(3)
C20D 0.044(4) 0.042(4) 0.027(3) 0.004(3) -0.001(3) -0.002(3)
C20E 0.041(4) 0.032(3) 0.037(3) 0.001(3) 0.000(3) -0.008(3)
C20F 0.036(4) 0.037(3) 0.035(3) -0.011(3) 0.006(3) -0.009(3)
C20H 0.066(5) 0.042(4) 0.094(6) -0.012(4) 0.017(5) -0.002(4)
C20I 0.048(4) 0.051(4) 0.063(4) 0.017(3) 0.007(4) -0.005(3)
C20L 0.062(5) 0.072(5) 0.096(6) 0.024(5) -0.011(5) -0.008(4)
C20M 0.122(10) 0.071(6) 0.147(10) 0.024(7) 0.019(8) 0.011(6)
C20N 0.094(7) 0.090(7) 0.083(6) 0.020(5) 0.019(6) 0.009(6)
C20O 0.057(6) 0.200(13) 0.082(7) -0.056(8) -0.005(5) 0.004(7)
C20P 0.041(4) 0.029(3) 0.064(4) -0.012(3) 0.010(3) -0.001(3)
C20Q 0.043(4) 0.037(4) 0.073(5) -0.013(3) -0.004(4) 0.006(3)
C20R 0.062(5) 0.042(4) 0.056(4) -0.011(3) 0.018(4) -0.013(3)
C20S 0.051(5) 0.056(5) 0.097(6) -0.026(4) 0.016(4) -0.017(4)
C20Z 0.037(4) 0.046(4) 0.044(3) -0.001(3) -0.003(3) -0.015(3)
N1 0.037(3) 0.046(3) 0.055(3) -0.002(2) -0.008(3) -0.019(3)
N6 0.072(6) 0.156(9) 0.090(6) -0.021(6) -0.007(5) -0.020(6)
N9 0.033(3) 0.044(3) 0.063(3) 0.009(3) 0.000(3) -0.013(2)
N14 0.065(4) 0.069(4) 0.067(4) 0.013(4) -0.012(3) -0.002(4)
O1G 0.042(3) 0.042(2) 0.050(2) 0.016(2) -0.009(2) -0.016(2)
O1L 0.045(3) 0.076(3) 0.067(3) 0.033(3) -0.019(3) -0.029(3)
O1M 0.055(3) 0.122(5) 0.069(3) 0.056(3) -0.014(3) -0.034(3)
O2G 0.045(3) 0.041(2) 0.050(3) 0.0087(19) -0.012(2) -0.014(2)
O3G 0.052(3) 0.052(3) 0.039(2) 0.002(2) -0.003(2) -0.012(2)
O4G 0.034(2) 0.042(2) 0.037(2) 0.0058(18) -0.0026(19) -0.0110(19)
O5G 0.047(3) 0.038(2) 0.036(2) 0.0032(17) -0.0079(19) -0.014(2)
O6G 0.035(2) 0.045(2) 0.041(2) 0.0011(18) 0.0043(19) -0.009(2)
O6L 0.044(3) 0.121(5) 0.048(3) 0.017(3) 0.006(2) -0.019(3)
O6M 0.045(3) 0.136(5) 0.057(3) 0.024(3) 0.003(3) -0.017(3)
O7G 0.055(3) 0.053(3) 0.042(2) -0.004(2) -0.011(2) -0.016(2)
O8G 0.046(3) 0.061(3) 0.101(4) -0.026(3) 0.003(3) -0.014(3)
O9G 0.041(2) 0.029(2) 0.049(2) 0.0005(18) 0.002(2) -0.0063(19)
O10G 0.045(3) 0.050(3) 0.049(3) 0.011(2) -0.004(2) -0.002(2)
O11G 0.038(2) 0.036(2) 0.044(2) -0.0048(18) -0.002(2) -0.0126(19)
O11L 0.038(3) 0.064(3) 0.069(3) -0.024(2) 0.006(2) -0.014(2)
O11M 0.049(3) 0.066(3) 0.074(3) -0.032(3) 0.005(3) -0.017(3)
O12G 0.039(2) 0.033(2) 0.042(2) -0.0024(18) -0.0026(19) -0.0036(19)
O13G 0.053(3) 0.045(2) 0.039(2) 0.0004(19) 0.005(2) -0.020(2)
O14G 0.038(2) 0.042(2) 0.040(2) -0.0052(19) -0.001(2) -0.015(2)
O15G 0.054(3) 0.036(2) 0.040(2) -0.0065(18) -0.003(2) -0.013(2)
O16G 0.045(3) 0.042(2) 0.042(2) 0.0029(19) -0.004(2) 0.001(2)
O16L 0.043(3) 0.062(3) 0.053(3) -0.010(2) 0.000(2) -0.009(2)
O16M 0.055(4) 0.148(6) 0.051(3) -0.022(3) -0.015(3) -0.024(4)
O17G 0.039(2) 0.056(3) 0.035(2) 0.005(2) 0.0021(19) -0.012(2)
O18G 0.045(3) 0.038(2) 0.039(2) -0.0007(18) -0.001(2) -0.011(2)
O19G 0.040(2) 0.037(2) 0.046(2) 0.0050(18) -0.011(2) -0.015(2)
O20G 0.047(3) 0.042(2) 0.038(2) -0.0080(19) 0.007(2) -0.003(2)

loop_
_atom_type_symbol
_atom_type_description
_atom_type_scat_dispersion_real
_atom_type_scat_dispersion_imag
_atom_type_scat_source
C C 0.004 0.002 'International Tables Vol C Tables 4.2.6.8 and 6.1.1.4'
H H 0 0 'International Tables Vol C Tables 4.2.6.8 and 6.1.1.4'
N N 0.0076 0.004 'International Tables Vol C Tables 4.2.6.8 and 6.1.1.4'
O O 0.0133 0.0073 'International Tables Vol C Tables 4.2.6.8 and 6.1.1.4'
Cl Cl 0.1704 0.1889 'International Tables Vol C Tables 4.2.6.8 and 6.1.1.4'

loop_
_geom_angle_atom_site_label_1
_geom_angle_atom_site_label_2
_geom_angle_atom_site_label_3
_geom_angle
C1F C1A C1B 117.3(6)
C1F C1A C1N 119.8(6)
C1B C1A C1N 122.9(6)
C1A C1B C1C 123.3(6)
C1D C1C C1B 117.4(6)
C1D C1C C5Z 121.3(6)
C1B C1C C5Z 121.3(6)
O1G C1D C1C 120.3(5)
O1G C1D C1E 118.5(6)
C1C C1D C1E 121.1(6)
C1F C1E C1D 117.4(6)
C1F C1E C1Z 122.7(6)
C1D C1E C1Z 119.8(6)
C1A C1F C1E 123.3(6)
C1O C1N C1R 111.8(8)
C1O C1N C1A 110.6(7)
C1R C1N C1A 109.3(7)
C1O C1N C1P 108.0(8)
C1R C1N C1P 105.0(8)
C1A C1N C1P 112.0(6)
C3 C2 N1 116.1(6)
C2 C3 C4 114.0(7)
C5 C4 C3 115.5(9)
C2E C1Z C1E 114.6(5)
C2F C2A C2B 117.0(6)
C2F C2A C2P 122.9(6)
C2B C2A C2P 120.1(6)
C5E C5F C5A 123.9(7)
C2A C2F C2E 123.7(7)
C2F C2E C2D 116.9(6)
C2F C2E C1Z 119.6(6)
C2D C2E C1Z 123.5(5)
C2E C2D O3G 119.9(5)
C2E C2D C2C 122.0(5)
O3G C2D C2C 118.0(5)
C2B C2C C2D 117.8(6)
C2B C2C C2Z 120.7(6)
C2D C2C C2Z 121.4(5)
O3G C2H C2I 113.6(7)
C2H C2I C2L 108.2(7)
C2I C2L C2M 112.5(9)
C2O C2M C2NA 108.4(17)
C2O C2M C2L 115.6(15)
C2NA C2M C2L 104.4(12)
C2QA C2P C2R 109.0(8)
C2QA C2P C2S 109.1(7)
C2R C2P C2S 106.5(7)
C2QA C2P C2A 112.2(6)
C2R C2P C2A 112.8(6)
C2S C2P C2A 107.1(7)
C2C C2Z C3E 113.4(5)
C3B C3A C3F 116.7(6)
C3B C3A C3P 122.8(6)
C3F C3A C3P 120.5(6)
C3C C3B C3A 123.7(6)
C3B C3C C3D 117.3(6)
C3B C3C C3Z 120.4(6)
C3D C3C C3Z 122.3(5)
C3C C3D C3E 121.8(5)
C3C C3D O4G 119.9(5)
C3E C3D O4G 118.0(6)
C3F C3E C3D 118.1(6)
C3F C3E C2Z 119.7(5)
C3D C3E C2Z 122.2(5)
C3E C3F C3A 122.2(6)
O4G C3H C3IA 109.3(5)
O1G C3HA C3I 109.7(6)
O1L C3I O1M 125.5(7)
O1L C3I C3HA 120.6(6)
O1M C3I C3HA 113.9(7)
C3H C3IA C3L 113.2(6)
C3M C3L C3IA 118.2(6)
C3L C3M C5P 114.9(7)
C3L C3M C3N 111.5(8)
C5P C3M C3N 106.9(10)
C3S C3P C3R 109.8(7)
C3S C3P C3Q 109.6(6)
C3R C3P C3Q 109.0(6)
C3S C3P C3A 107.5(5)
C3R C3P C3A 112.0(5)
C3Q C3P C3A 108.8(6)
C3C C3Z C4E 113.8(5)
C4F C4A C4B 116.9(6)
C4F C4A C4P 123.4(6)
C4B C4A C4P 119.8(5)
C4C C4B C4A 123.5(6)
C4B C4C C4D 117.8(6)
C4B C4C C4Z 121.3(5)
C4D C4C C4Z 120.8(5)
C4E C4D O5G 119.7(5)
C4E C4D C4C 120.9(5)
O5G C4D C4C 119.3(5)
C4F C4E C4D 117.8(5)
C4F C4E C3Z 121.1(6)
C4D C4E C3Z 121.1(5)
C2C C2B C2A 122.6(6)
C4A C4F C4E 123.1(6)
O5G C4H C4I 109.1(5)
C4H C4I C4L 112.9(5)
C4M C4L C4I 115.1(5)
C4L C4M C4O 110.6(6)
C4L C4M C4N 112.2(6)
C4O C4M C4N 109.2(6)
C4S C4P C1Q 109.8(7)
C4S C4P C4A 110.2(5)
C1Q C4P C4A 112.6(5)
C4S C4P C4Q 108.0(6)
C1Q C4P C4Q 108.0(6)
C4A C4P C4Q 107.9(6)
C5E C4Z C4C 114.6(5)
C5F C5A C5B 115.3(7)
C5F C5A C5Q 120.5(7)
C5B C5A C5Q 123.8(7)
C5C C5B C5A 124.2(7)
C5B C5C C5D 117.1(6)
C5B C5C C5Z 120.1(6)
C5D C5C C5Z 122.8(5)
C5C C5D C5E 122.4(6)
C5C C5D O2G 120.2(5)
C5E C5D O2G 117.3(5)
C5F C5E C5D 117.0(6)
C5F C5E C4Z 121.1(6)
C5D C5E C4Z 121.9(6)
O2G C5H C5I 113.3(12)
C5H C5I C5LA 85.8(10)
C5LA C5M C5N 108.5(18)
C5LA C5M C5OA 112.1(15)
C5N C5M C5OA 109.3(18)
C5M C5LA C5I 102.6(12)
C5LB C5MA C5OB 111.6(15)
C5LB C5MA C5NA 112.6(17)
C5OB C5MA C5NA 108.8(19)
C5LB C5IA C5HA 139.7(13)
C5IA C5HA O2G 101.5(11)
C5MA C5LB C5IA 97.7(14)
C5R C5Q C5A 112.6(9)
C5R C5Q C5SA 113.0(10)
C5A C5Q C5SA 110.2(10)
C5R C5Q C2Q 105.0(12)
C5A C5Q C2Q 108.3(9)
C5SA C5Q C2Q 107.4(14)
C1C C5Z C5C 114.4(5)
C6F C6A C6B 116.6(6)
C6F C6A C6N 120.8(6)
C6B C6A C6N 122.6(6)
C6A C6B C6C 123.8(6)
C6D C6C C6B 118.6(6)
C6D C6C C10Z 121.0(5)
C6B C6C C10Z 120.5(6)
C6C C6D O6G 121.2(5)
C6C C6D C6E 120.7(5)
O6G C6D C6E 118.1(5)
C6F C6E C6D 116.9(5)
C6F C6E C6Z 120.7(6)
C6D C6E C6Z 122.4(5)
C6A C6F C6E 123.3(6)
O6G C6H C6I 116.2(5)
O6M C6I O6L 126.6(7)
O6M C6I C6H 117.2(6)
O6L C6I C6H 116.2(5)
C6Q C6N C6A 111.9(6)
C6Q C6N C6O 107.9(8)
C6A C6N C6O 113.3(6)
C6Q C6N C6P 108.8(7)
C6A C6N C6P 107.7(5)
C6O C6N C6P 107.1(9)
N6 C7 C8 178.4(12)
C6E C6Z C7C 112.7(5)
C7F C7A C7B 116.4(6)
C7F C7A C7P 122.3(7)
C7B C7A C7P 121.3(7)
C7C C7B C7A 123.4(6)
C7B C7C C7D 118.2(6)
C7B C7C C6Z 120.9(6)
C7D C7C C6Z 120.9(6)
C7C C7D O7G 118.5(6)
C7C C7D C7E 120.9(6)
O7G C7D C7E 120.6(6)
C7F C7E C7D 118.4(6)
C7F C7E C7Z 119.8(6)
C7D C7E C7Z 121.8(6)
C7E C7F C7A 122.6(6)
O7G C7H C7I 110.9(6)
C7H C7I C7M 113.3(7)
C7M C7L C7O 113.5(9)
C7M C7L C7N 111.3(9)
C7O C7L C7N 109.4(8)
C7L C7M C7I 118.4(8)
C7W C7P C7R 52.6(10)
C7W C7P C7Q 136.2(11)
C7R C7P C7Q 114.2(13)
C7W C7P C7A 112.5(9)
C7R C7P C7A 108.8(9)
C7Q C7P C7A 111.2(9)
C7W C7P C7Y 115.4(13)
C7R C7P C7Y 145.9(13)
C7Q C7P C7Y 48.4(11)
C7A C7P C7Y 105.2(11)
C7W C7P C7S 56.6(11)
C7R C7P C7S 106.2(13)
C7Q C7P C7S 102.3(11)
C7A C7P C7S 114.1(8)
C7Y C7P C7S 60.7(12)
C7W C7P C7X 108.2(13)
C7R C7P C7X 60.0(12)
C7Q C7P C7X 58.3(12)
C7A C7P C7X 109.5(10)
C7Y C7P C7X 105.8(13)
C7S C7P C7X 136.3(12)
C8C C7Z C7E 114.7(5)
C8F C8A C8B 116.8(7)
C8F C8A C8P 123.0(7)
C8B C8A C8P 120.2(8)
C8C C8B C8A 123.0(8)
C8B C8C C8D 118.4(6)
C8B C8C C7Z 121.4(7)
C8D C8C C7Z 120.2(6)
O8G C8D C8E 118.4(6)
O8G C8D C8C 120.8(6)
C8E C8D C8C 120.4(6)
C8F C8E C8D 117.8(6)
C8F C8E C8Z 121.3(6)
C8D C8E C8Z 120.8(6)
C8A C8F C8E 123.6(7)
O8G C8H C8I 109.2(8)
C8H C8I C8L 111.1(9)
C8M C8L C8I 119.0(10)
C8L C8M C8N 114.4(11)
C8L C8M C8O 116.4(10)
C8N C8M C8O 110.3(10)
C8S C8P C8Q 108.7(13)
C8S C8P C8R 113.4(17)
C8Q C8P C8R 106.1(10)
C8S C8P C8A 107.8(8)
C8Q C8P C8A 112.5(8)
C8R C8P C8A 108.4(10)
C9E C8Z C8E 111.0(5)
C9F C9A C9B 115.2(5)
C9F C9A C9P 123.9(5)
C9B C9A C9P 120.9(5)
C9C C9B C9A 122.6(6)
C9B C9C C9D 118.7(5)
C9B C9C C9Z 120.7(5)
C9D C9C C9Z 120.7(5)
C9C C9D O9G 118.5(5)
C9C C9D C9E 121.7(5)
O9G C9D C9E 119.8(5)
C9F C9E C9D 116.4(5)
C9F C9E C8Z 122.0(6)
C9D C9E C8Z 121.5(5)
C9E C9F C9A 125.3(6)
O9G C9H C9I 109.2(6)
C9L C9I C9H 114.4(6)
C9I C9L C9M 115.6(6)
C9O C9M C9L 111.3(8)
C9O C9M C9N 110.4(9)
C9L C9M C9N 110.1(6)
C9A C9P C9S 111.9(5)
C9A C9P C9R 109.8(6)
C9S C9P C9R 111.0(6)
C9A C9P C9Q 108.5(5)
C9S C9P C9Q 105.5(6)
C9R C9P C9Q 109.9(5)
C9C C9Z C10E 112.7(5)
C10B C10A C10F 116.6(5)
C10B C10A C10P 119.0(5)
C10F C10A C10P 124.4(6)
C10C C10B C10A 123.4(6)
C10B C10C C10D 118.2(6)
C10B C10C C10Z 121.7(6)
C10D C10C C10Z 120.1(5)
C10E C10D O10G 121.9(5)
C10E C10D C10C 119.2(5)
O10G C10D C10C 118.7(6)
C10F C10E C10D 119.7(6)
C10F C10E C9Z 119.1(6)
C10D C10E C9Z 121.2(5)
C10E C10F C10A 122.7(6)
O10G C10H C10I 117.4(6)
C10H C10I C10L 112.1(7)
C10M C10L C10I 111.7(8)
C10O C10M C10L 113.0(10)
C10O C10M C10N 109.2(10)
C10L C10M C10N 105.5(10)
C10R C10P C10A 109.3(6)
C10R C10P C10Q 109.2(5)
C10A C10P C10Q 110.0(5)
C10R C10P C10S 109.1(5)
C10A C10P C10S 111.6(5)
C10Q C10P C10S 107.5(5)
C6C C10Z C10C 114.2(5)
C11B C11A C11F 116.5(6)
C11B C11A C11N 122.4(6)
C11F C11A C11N 121.1(6)
C11C C11B C11A 123.4(5)
C11B C11C C11D 117.2(5)
C11B C11C C15Z 121.2(5)
C11D C11C C15Z 121.7(5)
O11G C11D C11C 118.5(5)
O11G C11D C11E 119.9(5)
C11C C11D C11E 121.5(5)
C11F C11E C11D 119.0(5)
C11F C11E C11Z 120.8(6)
C11D C11E C11Z 120.2(5)
C11E C11F C11A 122.3(6)
O11G C11H C11I 109.9(5)
O11L C11I O11M 124.2(7)
O11L C11I C11H 120.7(6)
O11M C11I C11H 115.1(6)
C11P C11N C11Q 108.2(7)
C11P C11N C11A 112.0(6)
C11Q C11N C11A 110.8(6)
C11P C11N C11O 109.0(7)
C11Q C11N C11O 108.5(8)
C11A C11N C11O 108.2(6)
C11 C10 N9 116.1(6)
C10 C11 C12 114.2(6)
C11 C12 C13 115.4(7)
C12C C11Z C11E 111.9(5)
C12F C12A C12B 115.6(6)
C12F C12A C12P 123.1(6)
C12B C12A C12P 121.1(6)
C12C C12B C12A 123.0(6)
C12B C12C C12D 118.4(6)
C12B C12C C11Z 119.0(6)
C12D C12C C11Z 122.5(5)
O12G C12D C12C 119.5(5)
O12G C12D C12E 120.2(5)
C12C C12D C12E 120.2(5)
C12F C12E C12D 118.9(6)
C12F C12E C12Z 120.2(6)
C12D C12E C12Z 120.9(5)
C12E C12F C12A 123.8(6)
O12G C12H C12I 108.1(5)
C12H C12I C12L 110.2(6)
C12I C12L C12M 113.6(6)
C12N C12M C12O 107.6(7)
C12N C12M C12L 112.2(7)
C12O C12M C12L 110.4(7)
C12Q C12P C12A 112.0(7)
C12Q C12P C12S 110.0(7)
C12A C12P C12S 111.2(6)
C12Q C12P C12R 108.1(6)
C12A C12P C12R 106.6(6)
C12S C12P C12R 108.9(7)
C12E C12Z C13E 114.9(5)
C13B C13A C13F 117.3(6)
C13B C13A C13P 120.0(6)
C13F C13A C13P 122.6(6)
C13A C13B C13C 123.9(6)
C13B C13C C13D 116.1(6)
C13B C13C C13Z 121.7(6)
C13D C13C C13Z 122.2(5)
C13E C13D C13C 122.6(5)
C13E C13D O13G 116.7(5)
C13C C13D O13G 120.7(6)
C13D C13E C13F 117.4(6)
C13D C13E C12Z 121.5(6)
C13F C13E C12Z 121.1(6)
C13E C13F C13A 122.6(7)
O13G C13H C13I 112.4(6)
C13H C13I C13N 115.7(7)
C13N C13L C13M 112.9(10)
C13N C13L C13O 111.8(9)
C13M C13L C13O 113.1(10)
C13L C13N C13I 118.6(8)
C13R C13P C13Q 111.3(6)
C13R C13P C13A 112.5(6)
C13Q C13P C13A 110.1(5)
C13R C13P C13S 108.0(6)
C13Q C13P C13S 106.7(6)
C13A C13P C13S 107.9(5)
C13C C13Z C14C 115.4(5)
C14B C14A C14F 116.0(6)
C14B C14A C14P 122.1(6)
C14F C14A C14P 121.9(6)
C14C C14B C14A 123.0(5)
C14D C14C C14B 119.2(5)
C14D C14C C13Z 120.6(5)
C14B C14C C13Z 120.2(5)
O14G C14D C14C 120.8(5)
O14G C14D C14E 119.0(5)
C14C C14D C14E 119.9(5)
C14F C14E C14D 117.9(5)
C14F C14E C14Z 120.8(5)
C14D C14E C14Z 121.3(5)
C14E C14F C14A 123.9(6)
O14G C14H C14I 108.1(5)
C14H C14I C14L 112.1(6)
C14I C14L C14M 115.2(6)
C14N C14M C14O 109.8(9)
C14N C14M C14L 115.8(8)
C14O C14M C14L 110.7(7)
C14A C14P C14S 108.6(6)
C14A C14P C14R 111.5(6)
C14S C14P C14R 108.4(8)
C14A C14P C14Q 111.9(7)
C14S C14P C14Q 109.4(8)
C14R C14P C14Q 107.0(8)
C14E C14Z C15C 113.4(5)
C15F C15A C15B 116.6(6)
C15F C15A C15P 122.9(6)
C15B C15A C15P 120.5(6)
C15C C15B C15A 122.5(6)
C15B C15C C15D 119.2(6)
C15B C15C C14Z 119.0(6)
C15D C15C C14Z 121.8(6)
C15C C15D O15G 120.4(6)
C15C C15D C15E 120.7(6)
O15G C15D C15E 118.6(6)
C15F C15E C15D 117.3(6)
C15F C15E C15Z 120.2(6)
C15D C15E C15Z 122.4(6)
C15A C15F C15E 123.4(7)
O15G C15H C15I 113.4(5)
C15H C15I C15L 112.4(6)
C15M C15L C15I 114.8(7)
C15O C15M C15N 110.6(9)
C15O C15M C15L 115.8(8)
C15N C15M C15L 112.3(8)
C15Q C15P C15R 107.8(6)
C15Q C15P C15A 110.4(6)
C15R C15P C15A 111.9(5)
C15Q C15P C15S 111.1(7)
C15R C15P C15S 107.4(6)
C15A C15P C15S 108.2(7)
C15E C15Z C11C 115.4(5)
C16B C16A C16F 116.9(6)
C16B C16A C16N 121.7(6)
C16F C16A C16N 121.3(5)
C16A C16B C16C 122.9(6)
C16B C16C C16D 117.9(5)
C16B C16C C16Z 119.6(5)
C16D C16C C16Z 122.4(5)
C16E C16D C16C 121.0(5)
C16E C16D O16G 120.8(5)
C16C C16D O16G 118.1(5)
C16F C16E C16D 118.5(5)
C16F C16E C20Z 120.9(5)
C16D C16E C20Z 120.6(5)
C16E C16F C16A 122.2(6)
O16G C16H C16I 115.2(5)
O16M C16I O16L 125.4(7)
O16M C16I C16H 118.6(6)
O16L C16I C16H 116.0(6)
C16Q C16N C16P 109.1(7)
C16Q C16N C16O 109.3(6)
C16P C16N C16O 107.6(6)
C16Q C16N C16A 113.4(5)
C16P C16N C16A 110.2(5)
C16O C16N C16A 107.1(6)
N14 C15 C16 176.2(8)
C16C C16Z C17C 113.0(5)
C17F C17A C17B 118.4(6)
C17F C17A C17P 120.0(6)
C17B C17A C17P 121.6(6)
C17A C17B C17C 121.7(6)
C17D C17C C17B 118.7(6)
C17D C17C C16Z 121.4(6)
C17B C17C C16Z 119.9(6)
C17C C17D O17G 119.6(5)
C17C C17D C17E 121.7(6)
O17G C17D C17E 118.7(6)
C17F C17E C17D 116.7(6)
C17F C17E C17Z 120.0(6)
C17D C17E C17Z 123.3(5)
C17A C17F C17E 122.7(6)
O17G C17H C17I 106.5(5)
C17L C17I C17H 113.2(6)
C17I C17L C17M 118.2(6)
C17N C17M C17L 114.1(7)
C17N C17M C17O 108.8(8)
C17L C17M C17O 111.3(8)
C17Q C17P C17S 108.8(9)
C17Q C17P C17A 107.5(6)
C17S C17P C17A 113.9(7)
C17Q C17P C17R 108.6(10)
C17S C17P C17R 108.3(9)
C17A C17P C17R 109.7(6)
C17E C17Z C18C 115.5(5)
C18F C18A C18B 115.9(6)
C18F C18A C18P 120.6(6)
C18B C18A C18P 123.6(6)
C18C C18B C18A 123.4(6)
C18B C18C C18D 117.6(6)
C18B C18C C17Z 121.5(6)
C18D C18C C17Z 120.8(5)
C18E C18D O18G 118.5(5)
C18E C18D C18C 121.2(6)
O18G C18D C18C 120.3(6)
C18D C18E C18F 118.0(6)
C18D C18E C18Z 121.7(6)
C18F C18E C18Z 120.1(6)
C18A C18F C18E 123.7(6)
O18G C18H C18I 109.9(6)
C18L C18I C18H 112.0(7)
C18I C18L C18N 115.4(9)
C18M C18N C18L 110.0(13)
C18M C18N C18O 93.2(16)
C18L C18N C18O 109.0(12)
C18A C18P C18R 111.9(6)
C18A C18P C18S 108.6(5)
C18R C18P C18S 109.3(6)
C18A C18P C18Q 112.4(6)
C18R C18P C18Q 108.6(6)
C18S C18P C18Q 105.9(6)
C18E C18Z C19C 111.5(5)
C19B C19A C19F 117.3(5)
C19B C19A C19P 124.2(5)
C19F C19A C19P 118.5(5)
C19A C19B C19C 122.1(5)
C19D C19C C19B 119.1(5)
C19D C19C C18Z 120.5(5)
C19B C19C C18Z 120.4(5)
C19C C19D O19G 120.3(5)
C19C C19D C19E 120.2(5)
O19G C19D C19E 119.5(5)
C19F C19E C19D 119.1(5)
C19F C19E C19Z 120.1(5)
C19D C19E C19Z 120.8(5)
C19E C19F C19A 122.2(5)
O19G C19H C19I 110.6(6)
C19H C19I C19L 115.5(6)
C19I C19L C19M 116.7(6)
C19O C19M C19N 112.3(9)
C19O C19M C19L 114.5(9)
C19N C19M C19L 112.2(7)
C19S C19P C19Q 110.9(5)
C19S C19P C19A 108.2(5)
C19Q C19P C19A 109.9(5)
C19S C19P C19R 108.1(6)
C19Q C19P C19R 107.8(5)
C19A C19P C19R 112.0(5)
C20C C19Z C19E 112.1(5)
C20B C20A C20F 117.7(5)
C20B C20A C20P 123.1(6)
C20F C20A C20P 119.2(5)
C20A C20B C20C 123.0(6)
C20B C20C C20D 117.9(6)
C20B C20C C19Z 119.0(6)
C20D C20C C19Z 123.0(5)
O20G C20D C20C 123.5(6)
O20G C20D C20E 116.2(5)
C20C C20D C20E 120.2(5)
C20F C20E C20D 118.2(6)
C20F C20E C20Z 120.6(6)
C20D C20E C20Z 121.1(5)
C20E C20F C20A 122.8(6)
O20G C20H C20I 116.8(7)
C20H C20I C20L 108.9(7)
C20N C20L C20I 115.8(9)
C20O C20N C20L 111.3(8)
C20O C20N C20M 110.1(10)
C20L C20N C20M 107.9(10)
C20R C20P C20S 109.2(6)
C20R C20P C20Q 110.5(6)
C20S C20P C20Q 108.9(6)
C20R C20P C20A 109.3(5)
C20S C20P C20A 110.3(5)
C20Q C20P C20A 108.8(5)
C20E C20Z C16E 114.6(5)
C1D O1G C3HA 113.7(5)
C5H O2G C5D 121.5(8)
C5H O2G C5HA 20.0(7)
C5D O2G C5HA 103.0(7)
C2D O3G C2H 117.7(5)
C3D O4G C3H 114.1(5)
C4D O5G C4H 115.3(5)
C6D O6G C6H 116.2(4)
C7D O7G C7H 112.5(5)
C8D O8G C8H 120.6(7)
C9D O9G C9H 113.6(5)
C10D O10G C10H 114.8(5)
C11D O11G C11H 114.8(4)
C12D O12G C12H 112.9(5)
C13D O13G C13H 116.0(5)
C14D O14G C14H 116.2(4)
C15D O15G C15H 116.9(5)
C16D O16G C16H 113.3(5)
C17D O17G C17H 114.6(4)
C18D O18G C18H 110.4(5)
C19D O19G C19H 114.3(4)
C20D O20G C20H 119.3(5)

loop_
_geom_bond_atom_site_label_1
_geom_bond_atom_site_label_2
_geom_bond_distance
C1A C1F 1.366(10)
C1A C1B 1.382(9)
C1A C1N 1.519(10)
C1B C1C 1.398(9)
C1C C1D 1.391(9)
C1C C5Z 1.507(9)
C1D O1G 1.380(8)
C1D C1E 1.413(9)
C1E C1F 1.394(10)
C1E C1Z 1.518(9)
C1N C1O 1.489(12)
C1N C1R 1.503(14)
C1N C1P 1.570(12)
C1Q C4P 1.499(10)
C2 C3 1.471(10)
C2 N1 1.480(8)
C3 C4 1.506(11)
C4 C5 1.435(15)
C1Z C2E 1.517(9)
C2A C2F 1.372(10)
C2A C2B 1.416(10)
C2A C2P 1.540(9)
C5F C5E 1.380(10)
C5F C5A 1.387(12)
C2F C2E 1.394(9)
C2E C2D 1.400(9)
C2D O3G 1.400(7)
C2D C2C 1.409(9)
C2C C2B 1.370(9)
C2C C2Z 1.519(9)
C2H O3G 1.429(8)
C2H C2I 1.498(10)
C2I C2L 1.548(11)
C2L C2M 1.589(16)
C2M C2O 1.35(2)
C2M C2NA 1.549(18)
C2P C2QA 1.473(12)
C2P C2R 1.519(12)
C2P C2S 1.526(12)
C2Q C5Q 1.551(19)
C5SA C5Q 1.52(2)
C2Z C3E 1.529(9)
C3A C3B 1.385(9)
C3A C3F 1.396(9)
C3A C3P 1.547(9)
C3B C3C 1.378(9)
C3C C3D 1.390(9)
C3C C3Z 1.520(8)
C3D C3E 1.392(8)
C3D O4G 1.405(7)
C3E C3F 1.384(9)
C3H O4G 1.453(7)
C3H C3IA 1.487(9)
C3HA O1G 1.434(7)
C3HA C3I 1.502(10)
C3I O1L 1.233(9)
C3I O1M 1.286(8)
C3IA C3L 1.505(9)
C3L C3M 1.484(10)
C3M C5P 1.499(11)
C3M C3N 1.502(15)
C3P C3S 1.513(10)
C3P C3R 1.515(11)
C3P C3Q 1.523(11)
C3Z C4E 1.530(8)
C4A C4F 1.381(9)
C4A C4B 1.394(9)
C4A C4P 1.547(9)
C4B C4C 1.356(9)
C4C C4D 1.423(8)
C4C C4Z 1.514(9)
C4D C4E 1.390(9)
C4D O5G 1.394(7)
C4E C4F 1.389(9)
C4H O5G 1.437(7)
C4H C4I 1.477(9)
C4I C4L 1.532(9)
C4L C4M 1.510(9)
C4M C4O 1.520(10)
C4M C4N 1.549(11)
C4P C4S 1.497(10)
C4P C4Q 1.550(10)
C4Z C5E 1.510(10)
C5A C5B 1.392(11)
C5A C5Q 1.517(11)
C5B C5C 1.375(9)
C5C C5D 1.381(9)
C5C C5Z 1.508(9)
C5D C5E 1.394(9)
C5D O2G 1.406(7)
C5H O2G 1.392(14)
C5H C5I 1.52(2)
C5I C5LA 1.99(2)
C5OA C5M 1.53(3)
C5M C5LA 1.42(2)
C5M C5N 1.51(3)
C5OB C5MA 1.55(3)
C5MA C5LB 1.45(2)
C5MA C5NA 1.58(3)
C5IA C5LB 1.512(19)
C5IA C5HA 1.52(2)
C5HA O2G 1.551(14)
C5Q C5R 1.463(16)
C6A C6F 1.369(9)
C6A C6B 1.376(9)
C6A C6N 1.522(9)
C6B C6C 1.391(8)
C6C C6D 1.372(9)
C6C C10Z 1.502(9)
C6D O6G 1.387(7)
C6D C6E 1.421(9)
C6E C6F 1.417(8)
C6E C6Z 1.501(9)
C6H O6G 1.419(7)
C6H C6I 1.524(10)
C6I O6M 1.201(8)
C6I O6L 1.232(8)
C6N C6Q 1.493(11)
C6N C6O 1.527(11)
C6N C6P 1.537(10)
C8 C7 1.424(14)
C7 N6 1.163(13)
C6Z C7C 1.525(9)
C7A C7F 1.390(11)
C7A C7B 1.393(9)
C7A C7P 1.510(11)
C7B C7C 1.379(10)
C7C C7D 1.392(10)
C7D O7G 1.395(8)
C7D C7E 1.395(9)
C7E C7F 1.389(10)
C7E C7Z 1.529(9)
C7H O7G 1.448(9)
C7H C7I 1.510(10)
C7I C7M 1.529(10)
C7L C7M 1.459(12)
C7L C7O 1.499(16)
C7L C7N 1.506(13)
C7P C7W 1.44(2)
C7P C7R 1.48(3)
C7P C7Q 1.493(18)
C7P C7Y 1.54(2)
C7P C7S 1.587(17)
C7P C7X 1.67(2)
C7Z C8C 1.518(10)
C8A C8F 1.373(11)
C8A C8B 1.381(11)
C8A C8P 1.543(12)
C8B C8C 1.372(10)
C8C C8D 1.399(10)
C8D O8G 1.377(8)
C8D C8E 1.398(10)
C8E C8F 1.377(10)
C8E C8Z 1.515(10)
C8H O8G 1.409(12)
C8H C8I 1.514(14)
C8I C8L 1.558(14)
C8L C8M 1.390(15)
C8M C8N 1.495(14)
C8M C8O 1.527(16)
C8P C8S 1.51(2)
C8P C8Q 1.514(14)
C8P C8R 1.530(18)
C8Z C9E 1.502(8)
C9A C9F 1.385(9)
C9A C9B 1.419(9)
C9A C9P 1.522(9)
C9B C9C 1.370(9)
C9C C9D 1.395(8)
C9C C9Z 1.515(9)
C9D O9G 1.399(7)
C9D C9E 1.401(9)
C9E C9F 1.375(8)
C9H O9G 1.427(8)
C9H C9I 1.503(9)
C9I C9L 1.501(10)
C9L C9M 1.526(10)
C9M C9O 1.499(15)
C9M C9N 1.543(12)
C9P C9S 1.523(10)
C9P C9R 1.536(10)
C9P C9Q 1.568(9)
C9Z C10E 1.522(9)
C10A C10B 1.378(9)
C10A C10F 1.387(9)
C10A C10P 1.532(8)
C10B C10C 1.373(8)
C10C C10D 1.424(9)
C10C C10Z 1.533(9)
C10D C10E 1.381(9)
C10D O10G 1.390(7)
C10E C10F 1.373(8)
C10H O10G 1.420(9)
C10H C10I 1.471(11)
C10I C10L 1.562(13)
C10L C10M 1.503(13)
C10M C10O 1.50(2)
C10M C10N 1.618(16)
C10P C10R 1.530(10)
C10P C10Q 1.533(9)
C10P C10S 1.541(9)
C11A C11B 1.392(9)
C11A C11F 1.409(9)
C11A C11N 1.528(10)
C11B C11C 1.392(9)
C11C C11D 1.394(8)
C11C C15Z 1.517(9)
C11D O11G 1.385(7)
C11D C11E 1.400(9)
C11E C11F 1.365(9)
C11E C11Z 1.524(8)
C11H O11G 1.417(7)
C11H C11I 1.513(10)
C11I O11L 1.220(8)
C11I O11M 1.286(8)
C11N C11P 1.517(11)
C11N C11Q 1.524(11)
C11N C11O 1.534(11)
C10 C11 1.443(10)
C10 N9 1.522(9)
C11 C12 1.472(11)
C12 C13 1.509(12)
C11Z C12C 1.517(8)
C12A C12F 1.403(10)
C12A C12B 1.419(9)
C12A C12P 1.512(10)
C12B C12C 1.386(9)
C12C C12D 1.403(9)
C12D O12G 1.396(7)
C12D C12E 1.420(9)
C12E C12F 1.360(9)
C12E C12Z 1.513(9)
C12H O12G 1.451(8)
C12H C12I 1.506(10)
C12I C12L 1.524(9)
C12L C12M 1.561(11)
C12M C12N 1.504(12)
C12M C12O 1.548(12)
C12P C12Q 1.511(10)
C12P C12S 1.521(11)
C12P C12R 1.567(11)
C12Z C13E 1.521(10)
C13A C13B 1.371(9)
C13A C13F 1.386(10)
C13A C13P 1.553(9)
C13B C13C 1.381(8)
C13C C13D 1.407(9)
C13C C13Z 1.501(9)
C13D C13E 1.384(9)
C13D O13G 1.409(7)
C13E C13F 1.385(9)
C13H O13G 1.431(8)
C13H C13I 1.462(10)
C13I C13N 1.499(12)
C13L C13N 1.473(12)
C13L C13M 1.528(16)
C13L C13O 1.542(14)
C13P C13R 1.486(11)
C13P C13Q 1.498(10)
C13P C13S 1.583(11)
C13Z C14C 1.531(9)
C14A C14B 1.395(9)
C14A C14F 1.400(9)
C14A C14P 1.515(9)
C14B C14C 1.392(9)
C14C C14D 1.387(8)
C14D O14G 1.369(7)
C14D C14E 1.435(9)
C14E C14F 1.374(9)
C14E C14Z 1.495(8)
C14H O14G 1.463(8)
C14H C14I 1.488(9)
C14I C14L 1.512(10)
C14L C14M 1.523(10)
C14M C14N 1.442(14)
C14M C14O 1.521(12)
C14P C14S 1.526(13)
C14P C14R 1.544(11)
C14P C14Q 1.569(13)
C14Z C15C 1.531(9)
C15A C15F 1.382(9)
C15A C15B 1.398(10)
C15A C15P 1.526(9)
C15B C15C 1.376(9)
C15C C15D 1.379(9)
C15D O15G 1.382(7)
C15D C15E 1.413(10)
C15E C15F 1.389(9)
C15E C15Z 1.513(9)
C15H O15G 1.431(7)
C15H C15I 1.473(10)
C15I C15L 1.565(10)
C15L C15M 1.515(12)
C15M C15O 1.418(13)
C15M C15N 1.512(14)
C15P C15Q 1.475(11)
C15P C15R 1.525(10)
C15P C15S 1.543(11)
C16A C16B 1.360(9)
C16A C16F 1.406(9)
C16A C16N 1.556(9)
C16B C16C 1.377(9)
C16C C16D 1.387(8)
C16C C16Z 1.522(9)
C16D C16E 1.378(9)
C16D O16G 1.412(7)
C16E C16F 1.360(9)
C16E C20Z 1.542(8)
C16H O16G 1.442(8)
C16H C16I 1.493(11)
C16I O16M 1.237(9)
C16I O16L 1.284(8)
C16N C16Q 1.500(10)
C16N C16P 1.523(11)
C16N C16O 1.546(11)
C16 C15 1.450(10)
C15 N14 1.143(9)
C16Z C17C 1.546(9)
C17A C17F 1.365(10)
C17A C17B 1.390(9)
C17A C17P 1.542(9)
C17B C17C 1.393(9)
C17C C17D 1.376(9)
C17D O17G 1.382(7)
C17D C17E 1.416(9)
C17E C17F 1.407(9)
C17E C17Z 1.501(9)
C17H O17G 1.414(8)
C17H C17I 1.528(9)
C17I C17L 1.495(10)
C17L C17M 1.513(12)
C17M C17N 1.510(13)
C17M C17O 1.516(11)
C17P C17Q 1.495(13)
C17P C17S 1.500(12)
C17P C17R 1.546(12)
C17Z C18C 1.519(9)
C18A C18F 1.373(9)
C18A C18B 1.400(10)
C18A C18P 1.504(10)
C18B C18C 1.380(9)
C18C C18D 1.401(9)
C18D C18E 1.381(9)
C18D O18G 1.387(7)
C18E C18F 1.390(9)
C18E C18Z 1.517(9)
C18H O18G 1.439(8)
C18H C18I 1.524(10)
C18I C18L 1.499(12)
C18L C18N 1.509(14)
C18M C18N 1.37(2)
C18N C18O 1.62(2)
C18P C18R 1.526(11)
C18P C18S 1.556(9)
C18P C18Q 1.573(10)
C18Z C19C 1.535(8)
C19A C19B 1.377(8)
C19A C19F 1.394(8)
C19A C19P 1.542(8)
C19B C19C 1.383(8)
C19C C19D 1.378(8)
C19D O19G 1.395(7)
C19D C19E 1.396(8)
C19E C19F 1.364(8)
C19E C19Z 1.543(8)
C19H O19G 1.432(8)
C19H C19I 1.485(9)
C19I C19L 1.510(10)
C19L C19M 1.522(10)
C19M C19O 1.426(15)
C19M C19N 1.500(12)
C19P C19S 1.507(9)
C19P C19Q 1.516(9)
C19P C19R 1.548(9)
C19Z C20C 1.504(9)
C20A C20B 1.372(9)
C20A C20F 1.402(9)
C20A C20P 1.569(8)
C20B C20C 1.392(8)
C20C C20D 1.406(9)
C20D O20G 1.363(7)
C20D C20E 1.433(9)
C20E C20F 1.362(8)
C20E C20Z 1.491(9)
C20H O20G 1.426(8)
C20H C20I 1.450(12)
C20I C20L 1.556(11)
C20L C20N 1.504(13)
C20M C20N 1.580(14)
C20N C20O 1.493(13)
C20P C20R 1.523(10)
C20P C20S 1.527(10)
C20P C20Q 1.552(10)
